data_1577376
loop_
_publ_author_name
'Makihara, Shingo'
'Nakajima, Sae'
'Sato, Hiroyasu'
'Oki, Osamu'
'Kondo, Takahiro'
'Akanuma, Yuki'
'Albrecht, Ken'
'Yamagishi, Hiroshi'
'Yamamoto, Yohei'

_publ_section_title
;
 A porous van der Waals single-crystal of aromatic dendrimer exhibiting
 enhanced thermally activated delayed fluorescence.
;
_journal_issue 19
_journal_name_full Nanoscale
_journal_page_first 10138
_journal_page_last 10143
_journal_paper_doi 10.1039/d5nr05006e
_journal_volume 18
_journal_year 2026
_chemical_formula_moiety 'C273 H162 N24'
_chemical_formula_sum 'C273 H162 N24'
_chemical_formula_weight 3778.47
_space_group_crystal_system monoclinic
_space_group_IT_number 15
_space_group_name_Hall '-C 2yc'
_space_group_name_H-M_alt 'C 1 2/c 1'
_atom_sites_solution_hydrogens geom
_atom_sites_solution_primary dual
_audit_creation_date 2024-08-06
_audit_creation_method
;
Olex2 1.5
(compiled 2024.02.16 svn.r378c4104 for OlexSys, GUI svn.r6928)
;
_audit_update_record
;
2025-11-25 deposited with the CCDC.	2026-04-13 downloaded from the CCDC.
;
_cell_angle_alpha 90
_cell_angle_beta 94.55(7)
_cell_angle_gamma 90
_cell_formula_units_Z 4
_cell_length_a 37.70(16)
_cell_length_b 37.04(13)
_cell_length_c 18.21(10)
_cell_measurement_reflns_used 4145
_cell_measurement_temperature 293(2)
_cell_measurement_theta_max 0.7040
_cell_measurement_theta_min 0.0670
_cell_volume 25348(2)
_computing_cell_refinement 'CrysAlisPro 1.171.44.48a (Rigaku OD, 2024)'
_computing_data_collection 'CrysAlisPro system (CCD 44.60a 64-bit (release 05-07-2024))'
_computing_data_reduction 'CrysAlisPro 1.171.44.48a (Rigaku OD, 2024)'
_computing_molecular_graphics 'Olex2 1.5 (Dolomanov et al., 2009)'
_computing_publication_material 'Olex2 1.5 (Dolomanov et al., 2009)'
_computing_structure_refinement 'SHELXL 2018/3 (Sheldrick, 2015)'
_computing_structure_solution 'SHELXT 2018/2 (Sheldrick, 2018)'
_diffrn_ambient_temperature 293(2)
_diffrn_detector 'Hybrid Pixel Array Detector'
_diffrn_detector_area_resol_mean 10.0000
_diffrn_detector_type HyPix-ED
_diffrn_measured_fraction_theta_full 0.916
_diffrn_measured_fraction_theta_max 0.916
_diffrn_measurement_details
;
List of Runs (angles in degrees, time in seconds):

  # Type    Start    End  Width  t~exp~   \w     \q     \k     \f   Frames
#--------------------------------------------------------------------------
  1  \w    -60.00  60.00   0.50    1.00    --    0.00   0.00   0.00  240
;
_diffrn_measurement_device 'electron diffractometer'
_diffrn_measurement_device_type 'XtaLAB Synergy-ED, HyPix-ED, electron source at 200keV'
_diffrn_measurement_method 'continuous rotation electron diffraction'
_diffrn_orient_matrix_type 'CrysAlisPro convention (1999,Acta A55,543-557)'
_diffrn_orient_matrix_UB_11 -0.0004742000
_diffrn_orient_matrix_UB_12 0.0004751000
_diffrn_orient_matrix_UB_13 -0.0001178000
_diffrn_orient_matrix_UB_21 0.0002864000
_diffrn_orient_matrix_UB_22 0.0002718000
_diffrn_orient_matrix_UB_23 -0.0010704000
_diffrn_orient_matrix_UB_31 -0.0003727000
_diffrn_orient_matrix_UB_32 -0.0003992000
_diffrn_orient_matrix_UB_33 -0.0008693000
_diffrn_radiation_monochromator none
_diffrn_radiation_probe electron
_diffrn_radiation_type electron
_diffrn_radiation_wavelength 0.0251
_diffrn_reflns_av_R_equivalents 0.1875
_diffrn_reflns_av_unetI/netI 0.2552
_diffrn_reflns_Laue_measured_fraction_full 0.916
_diffrn_reflns_Laue_measured_fraction_max 0.916
_diffrn_reflns_limit_h_max 37
_diffrn_reflns_limit_h_min -37
_diffrn_reflns_limit_k_max 37
_diffrn_reflns_limit_k_min -36
_diffrn_reflns_limit_l_max 18
_diffrn_reflns_limit_l_min -18
_diffrn_reflns_number 33712
_diffrn_reflns_point_group_measured_fraction_full 0.916
_diffrn_reflns_point_group_measured_fraction_max 0.916
_diffrn_reflns_theta_full 0.719
_diffrn_reflns_theta_max 0.719
_diffrn_reflns_theta_min 0.061
_diffrn_source 'electron diffractometer'
_diffrn_source_type 'JEOL JSM-2300ED, LaB6'
_exptl_absorpt_coefficient_mu 0.000
_exptl_absorpt_correction_T_max 1.00000
_exptl_absorpt_correction_T_min 0.03105
_exptl_absorpt_correction_type multi-scan
_exptl_absorpt_process_details
;
CrysAlisPro 1.171.44.48a (Rigaku Oxford Diffraction, 2024)
Empirical absorption correction using spherical harmonics,
implemented in SCALE3 ABSPACK scaling algorithm.
;
_exptl_crystal_colour yellow
_exptl_crystal_density_diffrn 0.990
_exptl_crystal_description plate
_exptl_crystal_F_000 3294
_exptl_crystal_size_max 0.0015
_exptl_crystal_size_mid 0.0007
_exptl_crystal_size_min 0.0002
_refine_diff_density_max 0.125
_refine_diff_density_min -0.140
_refine_diff_density_rms 0.026
_refine_ls_extinction_method none
_refine_ls_goodness_of_fit_ref 1.137
_refine_ls_hydrogen_treatment constr
_refine_ls_matrix_type full
_refine_ls_number_parameters 1597
_refine_ls_number_reflns 12159
_refine_ls_number_restraints 3345
_refine_ls_restrained_S_all 1.018
_refine_ls_R_factor_all 0.2630
_refine_ls_R_factor_gt 0.1710
_refine_ls_shift/su_max 0.005
_refine_ls_shift/su_mean 0.000
_refine_ls_structure_factor_coef Fsqd
_refine_ls_weighting_details 'w=1/[\s^2^(Fo^2^)+(0.2000P)^2^] where P=(Fo^2^+2Fc^2^)/3'
_refine_ls_weighting_scheme calc
_refine_ls_wR_factor_gt 0.4126
_refine_ls_wR_factor_ref 0.4733
_reflns_Friedel_coverage 0.000
_reflns_number_gt 5001
_reflns_number_total 12159
_reflns_threshold_expression 'I > 2\s(I)'
_cod_data_source_file d5nr05006e2.cif
_cod_data_source_block exp_9721
_cod_original_cell_volume 25342(201)
_cod_database_code 1577376
_shelx_shelxl_version_number 2018/3
_chemical_oxdiff_formula 'C50 H50 N12'
_diffrn_oxdiff_scatteringfactors_ed
;
UCLA (2022) https://srv.mbi.ucla.edu/faes/data
;
_shelx_space_group_comment
;
The symmetry employed for this shelxl refinement is uniquely defined
by the following loop, which should always be used as a source of
symmetry information in preference to the above space-group names.
They are only intended as comments.
;
_diffrn_oxdiff_digest_creation
;
CAP 1.171.44.48a, AC 1.5-ac7-002
;
_diffrn_oxdiff_digest_dyn_ed
;
6161131cc5a05be045a023050e3c8262a646e8
;
_olex2_refinement_description
;
1. Fixed Uiso
 At 1.2 times of:
  All C(H) groups
2. Restrained distances
 C016-N2 \\sim C016-N2A
 with sigma of 0.02
 C5-C8 \\sim C5A-C8A
 with sigma of 0.02
 C5-N2 \\sim C5A-N2A
 with sigma of 0.02
 C5-C1R \\sim C5A-C1Z
 with sigma of 0.02
 C8-C9 \\sim C8A-C9A
 with sigma of 0.02
 C8-C1U \\sim C8A-C22
 with sigma of 0.02
 C9-C1Q \\sim C9A-C17
 with sigma of 0.02
 C9-C1V \\sim C9A-C23
 with sigma of 0.02
 C1Q-N2 \\sim C17-N2A
 with sigma of 0.02
 C1Q-C1Y \\sim C17-C26
 with sigma of 0.02
 C1R-C1S \\sim C1Z-C20
 with sigma of 0.02
 C1S-C1T \\sim C20-C21
 with sigma of 0.02
 C1T-C1U \\sim C21-C22
 with sigma of 0.02
 C1V-C1W \\sim C23-C24
 with sigma of 0.02
 C1W-C1X \\sim C24-C25
 with sigma of 0.02
 C1X-C1Y \\sim C25-C26
 with sigma of 0.02
 C016-C5 \\sim C016-C5A
 with sigma of 0.04
 C016-C1Q \\sim C016-C17
 with sigma of 0.04
 C5-C9 \\sim C5A-C9A
 with sigma of 0.04
 C5-C1Q \\sim C5A-C17
 with sigma of 0.04
 C5-C1S \\sim C5A-C20
 with sigma of 0.04
 C5-C1U \\sim C5A-C22
 with sigma of 0.04
 C8-C1Q \\sim C8A-C17
 with sigma of 0.04
 C8-N2 \\sim C8A-N2A
 with sigma of 0.04
 C8-C1R \\sim C8A-C1Z
 with sigma of 0.04
 C8-C1T \\sim C8A-C21
 with sigma of 0.04
 C8-C1V \\sim C8A-C23
 with sigma of 0.04
 C9-N2 \\sim C9A-N2A
 with sigma of 0.04
 C9-C1U \\sim C9A-C22
 with sigma of 0.04
 C9-C1W \\sim C9A-C24
 with sigma of 0.04
 C9-C1Y \\sim C9A-C26
 with sigma of 0.04
 C1Q-C1V \\sim C17-C23
 with sigma of 0.04
 C1Q-C1X \\sim C17-C25
 with sigma of 0.04
 N2-C1R \\sim N2A-C1Z
 with sigma of 0.04
 N2-C1Y \\sim N2A-C26
 with sigma of 0.04
 C1R-C1T \\sim C1Z-C21
 with sigma of 0.04
 C1S-C1U \\sim C20-C22
 with sigma of 0.04
 C1V-C1X \\sim C23-C25
 with sigma of 0.04
 C1W-C1Y \\sim C24-C26
 with sigma of 0.04
 C01S-N4 \\sim C01S-N4A
 with sigma of 0.02
 C2J-C2K \\sim C34-C35
 with sigma of 0.02
 C2J-N4 \\sim C34-N4A
 with sigma of 0.02
 C2J-C2N \\sim C34-C38
 with sigma of 0.02
 C2K-C2L \\sim C35-C36
 with sigma of 0.02
 C2K-C2Q \\sim C35-C3B
 with sigma of 0.02
 C2L-C2M \\sim C36-C37
 with sigma of 0.02
 C2L-C2R \\sim C36-C3C
 with sigma of 0.02
 C2M-N4 \\sim C37-N4A
 with sigma of 0.02
 C2M-C2U \\sim C37-C3F
 with sigma of 0.02
 C2N-C2O \\sim C38-C39
 with sigma of 0.02
 C2O-C2P \\sim C39-C3A
 with sigma of 0.02
 C2P-C2Q \\sim C3A-C3B
 with sigma of 0.02
 C2R-C2S \\sim C3C-C3D
 with sigma of 0.02
 C2S-C2T \\sim C3D-C3E
 with sigma of 0.02
 C2T-C2U \\sim C3E-C3F
 with sigma of 0.02
 C01S-C2J \\sim C01S-C34
 with sigma of 0.04
 C01S-C2M \\sim C01S-C37
 with sigma of 0.04
 C2J-C2L \\sim C34-C36
 with sigma of 0.04
 C2J-C2M \\sim C34-C37
 with sigma of 0.04
 C2J-C2O \\sim C34-C39
 with sigma of 0.04
 C2J-C2Q \\sim C34-C3B
 with sigma of 0.04
 C2K-C2M \\sim C35-C37
 with sigma of 0.04
 C2K-N4 \\sim C35-N4A
 with sigma of 0.04
 C2K-C2N \\sim C35-C38
 with sigma of 0.04
 C2K-C2P \\sim C35-C3A
 with sigma of 0.04
 C2K-C2R \\sim C35-C3C
 with sigma of 0.04
 C2L-N4 \\sim C36-N4A
 with sigma of 0.04
 C2L-C2Q \\sim C36-C3B
 with sigma of 0.04
 C2L-C2S \\sim C36-C3D
 with sigma of 0.04
 C2L-C2U \\sim C36-C3F
 with sigma of 0.04
 C2M-C2R \\sim C37-C3C
 with sigma of 0.04
 C2M-C2T \\sim C37-C3E
 with sigma of 0.04
 N4-C2N \\sim N4A-C38
 with sigma of 0.04
 N4-C2U \\sim N4A-C3F
 with sigma of 0.04
 C2N-C2P \\sim C38-C3A
 with sigma of 0.04
 C2O-C2Q \\sim C39-C3B
 with sigma of 0.04
 C2R-C2T \\sim C3C-C3E
 with sigma of 0.04
 C2S-C2U \\sim C3D-C3F
 with sigma of 0.04
3. Uiso/Uaniso restraints and constraints
C1P \\sim C1E \\sim C1F \\sim N1 \\sim C1I \\sim C1G \\sim C1L \\sim C1H \\sim
C1J \\sim C1M \\sim C1K \\sim C1N \\sim C1O: within 2A with sigma of 0.01 and
sigma for terminal atoms of 0.02 within 2A
N6 \\sim C10 \\sim C11 \\sim C12 \\sim C13 \\sim C1D \\sim C1C \\sim C1B \\sim
C1A \\sim C18 \\sim C16 \\sim C15 \\sim C14: within 2A with sigma of 0.01 and
sigma for terminal atoms of 0.02 within 2A
C5 \\sim C8 \\sim C9 \\sim C1Q \\sim N2 \\sim C1R \\sim C1S \\sim C1T \\sim C1U
\\sim C1V \\sim C1W \\sim C1X \\sim C1Y \\sim C5A \\sim C8A \\sim C9A \\sim C17
\\sim N2A \\sim C1Z \\sim C20 \\sim C22 \\sim C23 \\sim C24 \\sim C25 \\sim C26
\\sim C21: within 2A with sigma of 0.01 and sigma for terminal atoms of 0.02
within 2A
C6 \\sim C7 \\sim C19 \\sim C2V \\sim N5 \\sim C2W \\sim C2X \\sim C2Y \\sim
C2Z \\sim C30 \\sim C31 \\sim C32 \\sim C33: within 2A with sigma of 0.01 and
sigma for terminal atoms of 0.02 within 2A
N3 \\sim C2A \\sim C2I \\sim C2H \\sim C2F \\sim C2G \\sim C29 \\sim C28 \\sim
C27 \\sim C2B \\sim C2C \\sim C2D \\sim C2E: within 2A with sigma of 0.01 and
sigma for terminal atoms of 0.02 within 2A
C2J \\sim C2K \\sim C2L \\sim C2M \\sim N4 \\sim C2N \\sim C2O \\sim C2P \\sim
C2Q \\sim C2R \\sim C2S \\sim C2T \\sim C2U \\sim C34 \\sim C35 \\sim C36 \\sim
C37 \\sim N4A \\sim C38 \\sim C39 \\sim C3A \\sim C3B \\sim C3C \\sim C3D \\sim
C3E \\sim C3F: within 2A with sigma of 0.01 and sigma for terminal atoms of
0.02 within 2A
C3G \\sim C3H \\sim C3I \\sim C3J \\sim N7 \\sim C3K \\sim C3L \\sim C3M \\sim
C3N \\sim C3O \\sim C3P \\sim C3Q \\sim C3R: within 2A with sigma of 0.01 and
sigma for terminal atoms of 0.02 within 2A
C3S \\sim C3T \\sim C3U \\sim C3V \\sim N8 \\sim C3W \\sim C3X \\sim C3Y \\sim
C3Z \\sim C40 \\sim C41 \\sim C42 \\sim C43: within 2A with sigma of 0.01 and
sigma for terminal atoms of 0.02 within 2A
4. Rigid body (RIGU) restrains
 All non-hydrogen atoms
 with sigma for 1-2 distances of 0.004 and sigma for 1-3 distances of 0.004
5. Others
 Sof(C5A)=Sof(C8A)=Sof(C9A)=Sof(C17)=Sof(N2A)=Sof(C1Z)=Sof(H1Z)=Sof(C20)=
 Sof(H20)=Sof(C21)=Sof(H21)=Sof(C22)=Sof(H22)=Sof(C23)=Sof(H23)=Sof(C24)=
 Sof(H24)=Sof(C25)=Sof(H25)=Sof(C26)=Sof(H26)=1-FVAR(1)
 Sof(C5)=Sof(C8)=Sof(C9)=Sof(C1Q)=Sof(N2)=Sof(C1R)=Sof(H1R)=Sof(C1S)=Sof(H1S)=
 Sof(C1T)=Sof(H1T)=Sof(C1U)=Sof(H1U)=Sof(C1V)=Sof(H1V)=Sof(C1W)=Sof(H1W)=
 Sof(C1X)=Sof(H1X)=Sof(C1Y)=Sof(H1Y)=FVAR(1)
 Sof(C34)=Sof(C35)=Sof(C36)=Sof(C37)=Sof(N4A)=Sof(C38)=Sof(H38)=Sof(C39)=
 Sof(H39)=Sof(C3A)=Sof(H3A)=Sof(C3B)=Sof(H3B)=Sof(C3C)=Sof(H3C)=Sof(C3D)=
 Sof(H3D)=Sof(C3E)=Sof(H3E)=Sof(C3F)=Sof(H3F)=1-FVAR(2)
 Sof(C2J)=Sof(C2K)=Sof(C2L)=Sof(C2M)=Sof(N4)=Sof(C2N)=Sof(H2N)=Sof(C2O)=
 Sof(H2O)=Sof(C2P)=Sof(H2P)=Sof(C2Q)=Sof(H2Q)=Sof(C2R)=Sof(H2R)=Sof(C2S)=
 Sof(H2S)=Sof(C2T)=Sof(H2T)=Sof(C2U)=Sof(H2U)=FVAR(2)
 Fixed Sof: C10(0.5) C11(0.5) C12(0.5) C13(0.5) N6(0.5) C14(0.5) H14(0.5)
 C15(0.5) H15(0.5) C16(0.5) C18(0.5) H18(0.5) C1A(0.5) H1A(0.5) C1B(0.5)
 C1C(0.5) H1C(0.5) C1D(0.5) H1D(0.5) C1E(0.5) C1F(0.5) C1G(0.5) C1H(0.5)
 N1(0.5) C1I(0.5) H1I(0.5) C1J(0.5) H1J(0.5) C1K(0.5) C1L(0.5) H1L(0.5)
 C1M(0.5) H1M(0.5) C1N(0.5) C1O(0.5) H1O(0.5) C1P(0.5) H1P(0.5) C27(0.5)
 C28(0.5) C29(0.5) C2A(0.5) N3(0.5) C2B(0.5) H2B(0.5) C2C(0.5) H2C(0.5)
 C2D(0.5) H2D(0.5) C2E(0.5) H2E(0.5) C2F(0.5) H2F(0.5) C2G(0.5) H2G(0.5)
 C2H(0.5) H2H(0.5) C2I(0.5) H2I(0.5) C6(0.5) C7(0.5) C19(0.5) C2V(0.5) N5(0.5)
 C2W(0.5) H2W(0.5) C2X(0.5) H2X(0.5) C2Y(0.5) H2Y(0.5) C2Z(0.5) H2Z(0.5)
 C30(0.5) H30(0.5) C31(0.5) H31(0.5) C32(0.5) H32(0.5) C33(0.5) H33(0.5)
 C3G(0.5) C3H(0.5) C3I(0.5) C3J(0.5) N7(0.5) C3K(0.5) H3K(0.5) C3L(0.5)
 H3L(0.5) C3M(0.5) H3M(0.5) C3N(0.5) H3N(0.5) C3O(0.5) H3O(0.5) C3P(0.5)
 H3P(0.5) C3Q(0.5) H3Q(0.5) C3R(0.5) H3R(0.5) C3S(0.5) C3T(0.5) C3U(0.5)
 C3V(0.5) N8(0.5) C3W(0.5) H3W(0.5) C3X(0.5) H3X(0.5) C3Y(0.5) H3Y(0.5)
 C3Z(0.5) H3Z(0.5) C40(0.5) H40(0.5) C41(0.5) H41(0.5) C42(0.5) H42(0.5)
 C43(0.5) H43(0.5)
6.a Free rotating group:
 C10(C11,C12,C13,N6,C14,C15,C16,C18,C1A,C1B,C1C,C1D), C1E(C1F,C1G,C1H,N1,C1I,
 C1J,C1K,C1L,C1M,C1N,C1O,C1P), C5(C8,C9,C1Q,N2,C1R,C1S,C1T,C1U,C1V,C1W,C1X,C1Y),
  C5A(C8A,C9A,C17,N2A,C1Z,C20,C21,C22,C23,C24,C25,C26), C27(C28,C29,C2A,N3,C2B,
 C2C,C2D,C2E,C2F,C2G,C2H,C2I), C2J(C2K,C2L,C2M,N4,C2N,C2O,C2P,C2Q,C2R,C2S,C2T,
 C2U), C6(C7,C19,C2V,N5,C2W,C2X,C2Y,C2Z,C30,C31,C32,C33), C34(C35,C36,C37,N4A,
 C38,C39,C3A,C3B,C3C,C3D,C3E,C3F), C3G(C3H,C3I,C3J,N7,C3K,C3L,C3M,C3N,C3O,C3P,
 C3Q,C3R), C3S(C3T,C3U,C3V,N8,C3W,C3X,C3Y,C3Z,C40,C41,C42,C43)
6.b Aromatic/amide H refined with riding coordinates:
 C00A(H00A), C00B(H00B), C1(H1), C2(H2), C00R(H00R), C00U(H00U), C00V(H00V),
 C00Z(H00Z), C010(H010), C012(H012), C015(H015), C017(H017), C018(H018),
 C019(H019), C01C(H01C), C01F(H01F), C01G(H01G), C01L(H01L), C01M(H01M),
 C01N(H01N), C01Q(H01Q), C01T(H01T), C01X(H01X), C01Y(H01Y), C01Z(H01Z),
 C020(H020), C023(H023), C024(H024), C025(H025), C028(H028), C029(H029),
 C02B(H02B), C02C(H02C), C02E(H02E), C02F(H02F), C02J(H02J), C02M(H02M),
 C02N(H02N), C02O(H02O), C02R(H02R), C02W(H02W), C02X(H02X), C031(H031),
 C14(H14), C15(H15), C18(H18), C1A(H1A), C1C(H1C), C1D(H1D), C1I(H1I), C1J(H1J),
  C1L(H1L), C1M(H1M), C1O(H1O), C1P(H1P), C1R(H1R), C1S(H1S), C1T(H1T),
 C1U(H1U), C1V(H1V), C1W(H1W), C1X(H1X), C1Y(H1Y), C1Z(H1Z), C20(H20), C21(H21),
  C22(H22), C23(H23), C24(H24), C25(H25), C26(H26), C2B(H2B), C2C(H2C),
 C2D(H2D), C2E(H2E), C2F(H2F), C2G(H2G), C2H(H2H), C2I(H2I), C2N(H2N), C2O(H2O),
  C2P(H2P), C2Q(H2Q), C2R(H2R), C2S(H2S), C2T(H2T), C2U(H2U), C2W(H2W),
 C2X(H2X), C2Y(H2Y), C2Z(H2Z), C30(H30), C31(H31), C32(H32), C33(H33), C38(H38),
  C39(H39), C3A(H3A), C3B(H3B), C3C(H3C), C3D(H3D), C3E(H3E), C3F(H3F),
 C3K(H3K), C3L(H3L), C3M(H3M), C3N(H3N), C3O(H3O), C3P(H3P), C3Q(H3Q), C3R(H3R),
  C3W(H3W), C3X(H3X), C3Y(H3Y), C3Z(H3Z), C40(H40), C41(H41), C42(H42), C43(H43)
;
_smtbx_masks_void_probe_radius 1.2
_smtbx_masks_void_truncation_radius 1.2
_olex2_submission_special_instructions 'No special instructions were received'
_oxdiff_exptl_absorpt_empirical_details
;
Empirical correction (ABSPACK) includes:
- Absorption correction using spherical harmonics
- Frame scaling
;
_oxdiff_exptl_absorpt_empirical_full_max 6.289
_oxdiff_exptl_absorpt_empirical_full_min 0.548

loop_
_space_group_symop_operation_xyz
'x, y, z'
'-x, y, -z+1/2'
'x+1/2, y+1/2, z'
'-x+1/2, y+1/2, -z+1/2'
'-x, -y, -z'
'x, -y, z-1/2'
'-x+1/2, -y+1/2, -z'
'x+1/2, -y+1/2, z-1/2'

loop_
_atom_site_label
_atom_site_type_symbol
_atom_site_fract_x
_atom_site_fract_y
_atom_site_fract_z
_atom_site_U_iso_or_equiv
_atom_site_adp_type
_atom_site_occupancy
_atom_site_site_symmetry_order
_atom_site_calc_flag
_atom_site_refinement_flags_posn
_atom_site_refinement_flags_adp
_atom_site_refinement_flags_occupancy
_atom_site_disorder_assembly
_atom_site_disorder_group
N001 N 0.500000 0.4710(3) 0.750000 0.040(4) Uani 1 2 d S T P . .
C002 C 0.500000 0.3562(3) 0.750000 0.041(4) Uani 1 2 d S T P . .
C003 C 0.4918(3) 0.4921(2) 0.8082(5) 0.036(3) Uani 1 1 d . . . . .
C004 C 0.500000 0.3145(3) 0.750000 0.031(3) Uani 1 2 d S T P . .
C005 C 0.4732(3) 0.2620(2) 0.7157(5) 0.033(2) Uani 1 1 d . . . . .
C006 C 0.4938(3) 0.5289(2) 0.7874(5) 0.044(3) Uani 1 1 d . . . . .
N007 N 0.4726(3) 0.2990(2) 0.7122(5) 0.040(2) Uani 1 1 d . . . . .
C008 C 0.500000 0.4327(4) 0.750000 0.035(3) Uani 1 2 d S T P . .
C009 C 0.4739(3) 0.5482(3) 0.9030(5) 0.047(3) Uani 1 1 d . . . . .
C00A C 0.4712(3) 0.5112(3) 0.9228(5) 0.052(3) Uani 1 1 d . . . . .
H00A H 0.463278 0.505183 0.968288 0.063 Uiso 1 1 calc R U . . .
C00B C 0.4801(3) 0.4844(3) 0.8764(5) 0.046(3) Uani 1 1 d . . . . .
H00B H 0.478157 0.460461 0.890895 0.055 Uiso 1 1 calc R U . . .
C1 C 0.4740(3) 0.3749(3) 0.7103(5) 0.049(3) Uani 1 1 d . . . . .
H1 H 0.455940 0.362229 0.683821 0.059 Uiso 1 1 calc R U . . .
C4 C 0.4441(3) 0.2429(3) 0.6766(5) 0.044(3) Uani 1 1 d . . . . .
N00E N 0.500000 0.2452(3) 0.750000 0.038(3) Uani 1 2 d S T P . .
C3 C 0.3840(3) 0.2071(3) 0.6081(6) 0.053(3) Uani 1 1 d . . . . .
C00G C 0.3146(3) 0.1614(3) 0.4909(6) 0.057(3) Uani 1 1 d . . . . .
C00H C 0.3209(3) 0.1869(3) 0.6044(5) 0.046(3) Uani 1 1 d . . . . .
N00I N 0.3539(3) 0.1891(3) 0.5766(5) 0.052(3) Uani 1 1 d . . . . .
C00J C 0.3504(3) 0.1741(3) 0.5059(6) 0.048(3) Uani 1 1 d . . . . .
N00K N 0.2163(4) 0.1678(3) 0.6658(8) 0.080(4) Uani 1 1 d . . . . .
C00L C 0.4326(4) 0.5852(3) 0.9729(6) 0.054(3) Uani 1 1 d . . . . .
C2 C 0.4739(4) 0.4124(3) 0.7083(6) 0.064(4) Uani 1 1 d . . . . .
H2 H 0.456256 0.424324 0.678926 0.077 Uiso 1 1 calc R U . . .
C00N C 0.2035(4) 0.1341(3) 0.6792(6) 0.059(3) Uani 1 1 d . . . . .
C00O C 0.2965(3) 0.1703(3) 0.5553(5) 0.051(3) Uani 1 1 d . . . . .
N00P N 0.4669(3) 0.5759(3) 0.9522(5) 0.055(3) Uani 1 1 d . . . . .
C00Q C 0.4915(4) 0.6009(3) 0.9779(6) 0.058(3) Uani 1 1 d . . . . .
C00R C 0.4850(4) 0.5560(3) 0.8348(5) 0.060(4) Uani 1 1 d . . . . .
H00R H 0.486636 0.579982 0.820231 0.072 Uiso 1 1 calc R U . . .
C00S C 0.4353(4) 0.6182(3) 1.0140(5) 0.050(3) Uani 1 1 d . . . . .
C00T C 0.1909(4) 0.1934(4) 0.6780(7) 0.070(3) Uani 1 1 d . . . . .
C00U C 0.4053(4) 0.6313(3) 1.0441(5) 0.057(3) Uani 1 1 d . . . . .
H00U H 0.407092 0.651579 1.074243 0.068 Uiso 1 1 calc R U . . .
C00V C 0.4933(4) 0.6564(3) 1.0528(5) 0.068(4) Uani 1 1 d . . . . .
H00V H 0.481983 0.674139 1.078672 0.081 Uiso 1 1 calc R U . . .
C00W C 0.1683(4) 0.1380(4) 0.6986(6) 0.068(3) Uani 1 1 d . . . . .
C00X C 0.3730(4) 0.6147(3) 1.0298(6) 0.062(3) Uani 1 1 d . . . . .
C00Y C 0.4731(4) 0.6289(3) 1.0190(5) 0.055(3) Uani 1 1 d . . . . .
C00Z C 0.3118(4) 0.1990(3) 0.6754(6) 0.075(4) Uani 1 1 d . . . . .
H00Z H 0.328509 0.210147 0.708098 0.090 Uiso 1 1 calc R U . . .
C010 C 0.3761(4) 0.1691(3) 0.4562(6) 0.070(4) Uani 1 1 d . . . . .
H010 H 0.399378 0.177049 0.465963 0.084 Uiso 1 1 calc R U . . .
N011 N 0.3421(3) 0.6263(3) 1.0647(6) 0.062(3) Uani 1 1 d . . . . .
C012 C 0.4012(4) 0.5681(3) 0.9588(7) 0.068(4) Uani 1 1 d . . . . .
H012 H 0.399625 0.546918 0.931457 0.082 Uiso 1 1 calc R U . . .
C015 C 0.3718(4) 0.5829(3) 0.9857(7) 0.073(4) Uani 1 1 d . . . . .
H015 H 0.349977 0.571684 0.974818 0.088 Uiso 1 1 calc R U . . .
C016 C 0.5295(4) 0.6584(4) 1.0494(7) 0.078(4) Uani 1 1 d D . . . .
C017 C 0.3046(4) 0.1453(4) 0.4260(6) 0.086(5) Uani 1 1 d . . . . .
H017 H 0.281074 0.138458 0.414500 0.103 Uiso 1 1 calc R U . . .
C018 C 0.2611(4) 0.1643(3) 0.5742(7) 0.068(3) Uani 1 1 d . . . . .
H018 H 0.244362 0.153600 0.540828 0.081 Uiso 1 1 calc R U . . .
C019 C 0.5285(4) 0.6025(4) 0.9770(6) 0.080(4) Uani 1 1 d . . . . .
H019 H 0.540498 0.583564 0.956233 0.096 Uiso 1 1 calc R U . . .
C01A C 0.1425(4) 0.0100(4) 0.6929(7) 0.072(4) Uani 1 1 d . . . . .
C01B C 0.2520(3) 0.1749(3) 0.6440(6) 0.056(3) Uani 1 1 d . . . . .
C01C C 0.2012(4) 0.0704(4) 0.6951(7) 0.080(4) Uani 1 1 d . . . . .
H01C H 0.211463 0.047585 0.693479 0.096 Uiso 1 1 calc R U . . .
C01D C 0.3256(4) 0.6601(4) 1.0584(7) 0.077(4) Uani 1 1 d . . . . .
C01E C 0.1292(5) 0.0389(4) 0.7977(7) 0.091(5) Uani 1 1 d . . . . .
C01F C 0.3314(5) 0.6892(4) 1.0118(10) 0.104(5) Uani 1 1 d . . . . .
H01F H 0.349039 0.687229 0.979026 0.125 Uiso 1 1 calc R U . . .
C01G C 0.3841(4) 0.2431(3) 0.6154(9) 0.114(6) Uani 1 1 d . . . . .
H01G H 0.364150 0.256152 0.597794 0.136 Uiso 1 1 calc R U . . .
N01H N 0.1471(4) 0.0419(4) 0.7350(7) 0.086(4) Uani 1 1 d . . . . .
C01I C 0.1599(4) 0.1745(4) 0.6942(7) 0.072(3) Uani 1 1 d . . . . .
C01J C 0.1176(4) -0.0118(4) 0.7261(7) 0.076(4) Uani 1 1 d . . . . .
C01K C 0.1098(4) 0.0057(4) 0.7944(7) 0.080(4) Uani 1 1 d . . . . .
C01L C 0.5476(4) 0.6316(4) 1.0066(6) 0.082(4) Uani 1 1 d . . . . .
H01L H 0.571585 0.634193 0.999422 0.098 Uiso 1 1 calc R U . . .
C01M C 0.4132(4) 0.2615(3) 0.6485(9) 0.109(6) Uani 1 1 d . . . . .
H01M H 0.412361 0.286504 0.652181 0.130 Uiso 1 1 calc R U . . .
C01N C 0.4424(4) 0.2065(3) 0.6693(9) 0.104(6) Uani 1 1 d . . . . .
H01N H 0.461561 0.192966 0.689269 0.125 Uiso 1 1 calc R U . . .
C01Q C 0.1499(4) 0.1065(4) 0.7137(6) 0.077(4) Uani 1 1 d . . . . .
H01Q H 0.126150 0.108251 0.723243 0.092 Uiso 1 1 calc R U . . .
C01R C 0.1651(4) 0.0737(4) 0.7149(6) 0.074(4) Uani 1 1 d . . . . .
C01S C 0.1291(5) 0.2332(5) 0.7000(8) 0.108(5) Uani 1 1 d D . . . .
C01T C 0.1299(4) 0.1957(4) 0.7087(7) 0.087(4) Uani 1 1 d . . . . .
H01T H 0.110020 0.184230 0.724730 0.105 Uiso 1 1 calc R U . . .
C01U C 0.3251(4) 0.6070(5) 1.1162(7) 0.089(5) Uani 1 1 d . . . . .
C01W C 0.2983(5) 0.6615(5) 1.1058(7) 0.104(5) Uani 1 1 d . . . . .
C01X C 0.2212(4) 0.1005(3) 0.6784(7) 0.081(4) Uani 1 1 d . . . . .
H01X H 0.244800 0.098637 0.667440 0.097 Uiso 1 1 calc R U . . .
C01Y C 0.1910(5) 0.2309(4) 0.6694(10) 0.122(7) Uani 1 1 d . . . . .
H01Y H 0.211013 0.243407 0.656996 0.147 Uiso 1 1 calc R U . . .
C01Z C 0.4141(4) 0.1885(4) 0.6342(10) 0.117(7) Uani 1 1 d . . . . .
H01Z H 0.415292 0.163659 0.627997 0.141 Uiso 1 1 calc R U . . .
C020 C 0.2786(5) 0.6953(6) 1.1105(10) 0.124(6) Uani 1 1 d . . . . .
H020 H 0.261987 0.698961 1.144796 0.149 Uiso 1 1 calc R U . . .
C023 C 0.0881(5) -0.0024(4) 0.8495(9) 0.113(6) Uani 1 1 d . . . . .
H023 H 0.073626 -0.022786 0.847650 0.135 Uiso 1 1 calc R U . . .
C024 C 0.1558(5) 0.0001(4) 0.6270(7) 0.102(5) Uani 1 1 d . . . . .
H024 H 0.171226 0.015032 0.603751 0.122 Uiso 1 1 calc R U . . .
C025 C 0.3647(4) 0.1511(4) 0.3896(7) 0.099(6) Uani 1 1 d . . . . .
H025 H 0.380967 0.147560 0.354404 0.119 Uiso 1 1 calc R U . . .
C028 C 0.3302(4) 0.5721(5) 1.1386(9) 0.108(6) Uani 1 1 d . . . . .
H028 H 0.345695 0.557400 1.115009 0.130 Uiso 1 1 calc R U . . .
C029 C 0.2775(4) 0.1936(4) 0.6936(7) 0.082(4) Uani 1 1 d . . . . .
H029 H 0.270670 0.202044 0.738414 0.098 Uiso 1 1 calc R U . . .
C02A C 0.2997(5) 0.6298(5) 1.1440(7) 0.105(5) Uani 1 1 d . . . . .
C02B C 0.3126(5) 0.7200(5) 1.0128(12) 0.116(6) Uani 1 1 d . . . . .
H02B H 0.316878 0.739519 0.982590 0.139 Uiso 1 1 calc R U . . .
C02C C 0.1273(6) 0.0642(5) 0.8551(8) 0.138(8) Uani 1 1 d . . . . .
H02C H 0.138131 0.086755 0.853809 0.166 Uiso 1 1 calc R U . . .
C02E C 0.1088(6) 0.0539(5) 0.9118(9) 0.137(8) Uani 1 1 d . . . . .
H02E H 0.109254 0.068457 0.953445 0.165 Uiso 1 1 calc R U . . .
C02F C 0.2863(6) 0.7207(6) 1.0617(13) 0.136(7) Uani 1 1 d . . . . .
H02F H 0.272235 0.741334 1.060547 0.164 Uiso 1 1 calc R U . . .
C02J C 0.1451(6) -0.0334(5) 0.5969(8) 0.115(6) Uani 1 1 d . . . . .
H02J H 0.154262 -0.040698 0.553271 0.138 Uiso 1 1 calc R U . . .
C02K C 0.3309(5) 0.1390(5) 0.3755(7) 0.111(5) Uani 1 1 d . . . . .
C02M C 0.1589(5) 0.2485(5) 0.6807(9) 0.133(7) Uani 1 1 d . . . . .
H02M H 0.158449 0.273364 0.674081 0.160 Uiso 1 1 calc R U . . .
C02N C 0.1083(6) -0.0446(4) 0.6952(11) 0.134(7) Uani 1 1 d . . . . .
H02N H 0.092813 -0.059556 0.718578 0.161 Uiso 1 1 calc R U . . .
C02O C 0.0893(5) 0.0224(4) 0.9100(10) 0.120(6) Uani 1 1 d . . . . .
H02O H 0.076335 0.017047 0.949884 0.144 Uiso 1 1 calc R U . . .
C02R C 0.1215(6) -0.0562(5) 0.6290(12) 0.141(8) Uani 1 1 d . . . . .
H02R H 0.114721 -0.078212 0.607667 0.170 Uiso 1 1 calc R U . . .
C02W C 0.3120(6) 0.5582(7) 1.1977(12) 0.197(13) Uani 1 1 d . . . . .
H02W H 0.317437 0.535819 1.218928 0.237 Uiso 1 1 calc R U . . .
C02X C 0.2765(6) 0.6128(8) 1.1990(9) 0.175(10) Uani 1 1 d . . . . .
H02X H 0.256970 0.624626 1.216239 0.210 Uiso 1 1 calc R U . . .
C031 C 0.2862(6) 0.5796(9) 1.2208(12) 0.219(14) Uani 1 1 d . . . . .
H031 H 0.273318 0.569774 1.257459 0.262 Uiso 1 1 calc R U . . .
C10 C 0.2977(3) 0.1557(2) 0.2380(4) 0.069(4) Uani 0.5 1 d G U P A -1
C11 C 0.2925(3) 0.1329(2) 0.1765(4) 0.074(4) Uani 0.5 1 d G U P A -1
C12 C 0.3056(3) 0.0978(2) 0.1987(4) 0.084(4) Uani 0.5 1 d G U P A -1
C13 C 0.3183(3) 0.1003(2) 0.2730(4) 0.083(4) Uani 0.5 1 d G U P A -1
N6 N 0.3134(4) 0.1356(2) 0.2964(4) 0.073(4) Uani 0.5 1 d G U P A -1
C14 C 0.2873(4) 0.1922(2) 0.2343(5) 0.070(4) Uani 0.5 1 d G U P A -1
H14 H 0.290653 0.207311 0.275079 0.084 Uiso 0.5 1 calc R U P A -1
C15 C 0.2718(4) 0.2049(2) 0.1676(6) 0.073(4) Uani 0.5 1 d G U P A -1
H15 H 0.264592 0.228874 0.163692 0.087 Uiso 0.5 1 calc R U P A -1
C16 C 0.2667(4) 0.1820(3) 0.1054(5) 0.077(4) Uani 0.5 1 d G U P A -1
C18 C 0.2769(4) 0.1460(3) 0.1088(4) 0.073(4) Uani 0.5 1 d G U P A -1
H18 H 0.273505 0.131040 0.067810 0.088 Uiso 0.5 1 calc R U P A -1
C1A C 0.3071(4) 0.0649(2) 0.1601(5) 0.100(5) Uani 0.5 1 d G U P A -1
H1A H 0.298757 0.063159 0.110811 0.120 Uiso 0.5 1 calc R U P A -1
C1B C 0.3214(5) 0.0352(2) 0.1983(7) 0.107(5) Uani 0.5 1 d G U P A -1
C1C C 0.3342(4) 0.0378(3) 0.2734(6) 0.104(5) Uani 0.5 1 d G U P A -1
H1C H 0.343668 0.017385 0.297480 0.125 Uiso 0.5 1 calc R U P A -1
C1D C 0.3330(4) 0.0700(3) 0.3116(5) 0.096(5) Uani 0.5 1 d G U P A -1
H1D H 0.341437 0.071699 0.360846 0.115 Uiso 0.5 1 calc R U P A -1
C1E C 0.3131(4) 0.1128(3) 0.2531(5) 0.102(5) Uani 0.5 1 d G U P A -2
C1F C 0.3023(3) 0.0806(3) 0.2174(5) 0.107(4) Uani 0.5 1 d G U P A -2
C1G C 0.3104(3) 0.0516(3) 0.2687(5) 0.107(4) Uani 0.5 1 d G U P A -2
C1H C 0.3259(4) 0.0671(3) 0.3338(5) 0.108(5) Uani 0.5 1 d G U P A -2
N1 N 0.3274(4) 0.1043(3) 0.3238(6) 0.105(5) Uani 0.5 1 d G U P A -2
C1I C 0.3085(5) 0.1464(3) 0.2174(7) 0.103(5) Uani 0.5 1 d G U P A -2
H1I H 0.315657 0.167788 0.241005 0.124 Uiso 0.5 1 calc R U P A -2
C1J C 0.2930(5) 0.1465(4) 0.1458(7) 0.110(5) Uani 0.5 1 d G U P A -2
H1J H 0.289598 0.168348 0.121007 0.132 Uiso 0.5 1 calc R U P A -2
C1K C 0.2822(5) 0.1140(4) 0.1097(6) 0.117(5) Uani 0.5 1 d G U P A -2
C1L C 0.2867(5) 0.0808(4) 0.1445(5) 0.115(5) Uani 0.5 1 d G U P A -2
H1L H 0.279577 0.059538 0.120665 0.138 Uiso 0.5 1 calc R U P A -2
C1M C 0.3053(5) 0.0140(3) 0.2629(7) 0.112(5) Uani 0.5 1 d G U P A -2
H1M H 0.295097 0.003582 0.219731 0.135 Uiso 0.5 1 calc R U P A -2
C1N C 0.3159(5) -0.0070(3) 0.3237(8) 0.115(5) Uani 0.5 1 d G U P A -2
C1O C 0.3316(5) 0.0087(3) 0.3894(7) 0.114(5) Uani 0.5 1 d G U P A -2
H1O H 0.338514 -0.006123 0.429308 0.137 Uiso 0.5 1 calc R U P A -2
C1P C 0.3368(5) 0.0456(4) 0.3955(6) 0.110(5) Uani 0.5 1 d G U P A -2
H1P H 0.347141 0.055901 0.438636 0.133 Uiso 0.5 1 calc R U P A -2
C5 C 0.5405(3) 0.7256(3) 1.0763(5) 0.094(3) Uani 0.568(7) 1 d DG U P B 1
C8 C 0.5695(3) 0.7443(2) 1.1110(5) 0.098(3) Uani 0.568(7) 1 d DG U P B 1
C9 C 0.5931(2) 0.7178(2) 1.1463(4) 0.092(3) Uani 0.568(7) 1 d DG U P B 1
C1Q C 0.5775(3) 0.6839(2) 1.1320(5) 0.085(3) Uani 0.568(7) 1 d DG U P B 1
N2 N 0.5456(3) 0.6889(2) 1.0895(6) 0.084(3) Uani 0.568(7) 1 d DG U P B 1
C1R C 0.5126(3) 0.7441(3) 1.0361(6) 0.104(4) Uani 0.568(7) 1 d DG U P B 1
H1R H 0.493361 0.731710 1.013078 0.125 Uiso 0.568(7) 1 calc R U P B 1
C1S C 0.5149(4) 0.7814(3) 1.0321(7) 0.118(5) Uani 0.568(7) 1 d DG U P B 1
H1S H 0.496917 0.794206 1.005852 0.142 Uiso 0.568(7) 1 calc R U P B 1
C1T C 0.5442(4) 0.8003(3) 1.0673(8) 0.123(5) Uani 0.568(7) 1 d DG U P B 1
H1T H 0.544960 0.825329 1.063804 0.147 Uiso 0.568(7) 1 calc R U P B 1
C1U C 0.5717(4) 0.7822(2) 1.1070(7) 0.110(4) Uani 0.568(7) 1 d DG U P B 1
H1U H 0.590833 0.794732 1.130066 0.132 Uiso 0.568(7) 1 calc R U P B 1
C1V C 0.6259(3) 0.7211(3) 1.1883(6) 0.098(3) Uani 0.568(7) 1 d DG U P B 1
H1V H 0.636298 0.743542 1.197943 0.118 Uiso 0.568(7) 1 calc R U P B 1
C1W C 0.6423(3) 0.6896(4) 1.2146(6) 0.099(4) Uani 0.568(7) 1 d DG U P B 1
H1W H 0.664101 0.691067 1.242314 0.118 Uiso 0.568(7) 1 calc R U P B 1
C1X C 0.6266(3) 0.6554(3) 1.2001(6) 0.094(4) Uani 0.568(7) 1 d DG U P B 1
H1X H 0.638288 0.634743 1.218532 0.113 Uiso 0.568(7) 1 calc R U P B 1
C1Y C 0.5943(4) 0.6520(3) 1.1591(6) 0.087(3) Uani 0.568(7) 1 d DG U P B 1
H1Y H 0.583930 0.629444 1.149747 0.105 Uiso 0.568(7) 1 calc R U P B 1
C5A C 0.5644(3) 0.7146(3) 1.0375(6) 0.092(3) Uani 0.432(7) 1 d DG U P B 2
C8A C 0.5919(3) 0.7324(3) 1.0795(6) 0.095(3) Uani 0.432(7) 1 d DG U P B 2
C9A C 0.6030(3) 0.7091(3) 1.1404(6) 0.093(3) Uani 0.432(7) 1 d DG U P B 2
C17 C 0.5818(3) 0.6779(3) 1.1334(6) 0.086(3) Uani 0.432(7) 1 d DG U P B 2
N2A N 0.5584(4) 0.6816(3) 1.0707(7) 0.087(3) Uani 0.432(7) 1 d DG U P B 2
C1Z C 0.5479(4) 0.7304(4) 0.9731(7) 0.100(4) Uani 0.432(7) 1 d DG U P B 2
H1Z H 0.529673 0.718686 0.945210 0.120 Uiso 0.432(7) 1 calc R U P B 2
C20 C 0.5598(5) 0.7641(4) 0.9530(8) 0.109(5) Uani 0.432(7) 1 d DG U P B 2
H20 H 0.549400 0.775165 0.910758 0.131 Uiso 0.432(7) 1 calc R U P B 2
C21 C 0.5875(5) 0.7821(4) 0.9956(9) 0.111(5) Uani 0.432(7) 1 d DG U P B 2
H21 H 0.594883 0.804745 0.980795 0.133 Uiso 0.432(7) 1 calc R U P B 2
C22 C 0.6038(4) 0.7667(3) 1.0589(8) 0.103(4) Uani 0.432(7) 1 d DG U P B 2
H22 H 0.621963 0.778568 1.086790 0.124 Uiso 0.432(7) 1 calc R U P B 2
C23 C 0.6293(4) 0.7129(4) 1.1992(7) 0.098(3) Uani 0.432(7) 1 d DG U P B 2
H23 H 0.643394 0.733514 1.204040 0.117 Uiso 0.432(7) 1 calc R U P B 2
C24 C 0.6336(5) 0.6848(5) 1.2494(7) 0.098(4) Uani 0.432(7) 1 d DG U P B 2
H24 H 0.650909 0.686672 1.288644 0.118 Uiso 0.432(7) 1 calc R U P B 2
C25 C 0.6122(5) 0.6534(4) 1.2423(7) 0.095(4) Uani 0.432(7) 1 d DG U P B 2
H25 H 0.615741 0.634993 1.276969 0.114 Uiso 0.432(7) 1 calc R U P B 2
C26 C 0.5862(5) 0.6495(4) 1.1848(8) 0.088(3) Uani 0.432(7) 1 d DG U P B 2
H26 H 0.572123 0.628851 1.180250 0.106 Uiso 0.432(7) 1 calc R U P B 2
C27 C 0.2134(3) 0.1867(3) 0.0140(5) 0.094(4) Uani 0.5 1 d G U P A -1
C28 C 0.2064(3) 0.2047(3) -0.0534(5) 0.095(4) Uani 0.5 1 d G U P A -1
C29 C 0.2379(3) 0.2248(3) -0.0669(5) 0.100(4) Uani 0.5 1 d G U P A -1
C2A C 0.2630(3) 0.2185(3) -0.0071(5) 0.098(4) Uani 0.5 1 d G U P A -1
N3 N 0.2478(3) 0.1954(4) 0.0418(5) 0.094(4) Uani 0.5 1 d G U P A -1
C2B C 0.1876(4) 0.1643(4) 0.0428(7) 0.096(5) Uani 0.5 1 d G U P A -1
H2B H 0.192243 0.152375 0.087488 0.115 Uiso 0.5 1 calc R U P A -1
C2C C 0.1552(4) 0.1607(4) 0.0020(8) 0.101(5) Uani 0.5 1 d G U P A -1
H2C H 0.137758 0.146002 0.019656 0.121 Uiso 0.5 1 calc R U P A -1
C2D C 0.1481(3) 0.1789(4) -0.0660(8) 0.102(5) Uani 0.5 1 d G U P A -1
H2D H 0.126098 0.175961 -0.092077 0.123 Uiso 0.5 1 calc R U P A -1
C2E C 0.1734(3) 0.2009(4) -0.0944(6) 0.103(5) Uani 0.5 1 d G U P A -1
H2E H 0.168622 0.212874 -0.139099 0.123 Uiso 0.5 1 calc R U P A -1
C2F C 0.2460(4) 0.2474(4) -0.1256(6) 0.107(5) Uani 0.5 1 d G U P A -1
H2F H 0.229456 0.251665 -0.165254 0.129 Uiso 0.5 1 calc R U P A -1
C2G C 0.2796(4) 0.2629(4) -0.1223(7) 0.115(5) Uani 0.5 1 d G U P A -1
H2G H 0.285580 0.277831 -0.160469 0.138 Uiso 0.5 1 calc R U P A -1
C2H C 0.3049(4) 0.2565(4) -0.0619(8) 0.115(5) Uani 0.5 1 d G U P A -1
H2H H 0.327164 0.267347 -0.061253 0.138 Uiso 0.5 1 calc R U P A -1
C2I C 0.2971(3) 0.2345(4) -0.0039(7) 0.106(5) Uani 0.5 1 d G U P A -1
H2I H 0.313665 0.230351 0.035758 0.127 Uiso 0.5 1 calc R U P A -1
C2J C 0.0916(3) 0.2773(3) 0.7468(7) 0.114(3) Uani 0.484(6) 1 d DG U P C 1
C2K C 0.0558(3) 0.2878(3) 0.7457(6) 0.116(3) Uani 0.484(6) 1 d DG U P C 1
C2L C 0.0349(3) 0.2596(3) 0.7087(6) 0.114(4) Uani 0.484(6) 1 d DG U P C 1
C2M C 0.0587(3) 0.2330(3) 0.6885(7) 0.111(4) Uani 0.484(6) 1 d DG U P C 1
N4 N 0.0931(3) 0.2440(4) 0.7118(9) 0.112(4) Uani 0.484(6) 1 d DG U P C 1
C2N C 0.1189(3) 0.2992(4) 0.7798(9) 0.117(4) Uani 0.484(6) 1 d DG U P C 1
H2N H 0.142668 0.292275 0.780554 0.140 Uiso 0.484(6) 1 calc R U P C 1
C2O C 0.1092(4) 0.3315(4) 0.8112(8) 0.119(4) Uani 0.484(6) 1 d DG U P C 1
H2O H 0.126759 0.346383 0.833533 0.143 Uiso 0.484(6) 1 calc R U P C 1
C2P C 0.0731(5) 0.3421(4) 0.8100(9) 0.123(4) Uani 0.484(6) 1 d DG U P C 1
H2P H 0.067359 0.363924 0.831381 0.147 Uiso 0.484(6) 1 calc R U P C 1
C2Q C 0.0461(4) 0.3207(3) 0.7775(9) 0.120(4) Uani 0.484(6) 1 d DG U P C 1
H2Q H 0.022380 0.327716 0.776732 0.145 Uiso 0.484(6) 1 calc R U P C 1
C2R C -0.0020(3) 0.2557(4) 0.6925(9) 0.118(5) Uani 0.484(6) 1 d DG U P C 1
H2R H -0.017887 0.273331 0.705702 0.142 Uiso 0.484(6) 1 calc R U P C 1
C2S C -0.0139(4) 0.2246(5) 0.6560(9) 0.120(5) Uani 0.484(6) 1 d DG U P C 1
H2S H -0.038216 0.221318 0.644722 0.145 Uiso 0.484(6) 1 calc R U P C 1
C2T C 0.0101(5) 0.1977(4) 0.6355(8) 0.119(5) Uani 0.484(6) 1 d DG U P C 1
H2T H 0.001321 0.177150 0.611068 0.142 Uiso 0.484(6) 1 calc R U P C 1
C2U C 0.0465(4) 0.2015(3) 0.6512(9) 0.116(5) Uani 0.484(6) 1 d DG U P C 1
H2U H 0.062259 0.183807 0.637661 0.140 Uiso 0.484(6) 1 calc R U P C 1
C6 C 0.2777(5) -0.0603(4) 0.3577(7) 0.157(6) Uani 0.5 1 d G U P A -2
C7 C 0.2822(5) -0.0978(3) 0.3641(6) 0.160(6) Uani 0.5 1 d G U P A -2
C19 C 0.3182(5) -0.1056(3) 0.3479(7) 0.166(6) Uani 0.5 1 d G U P A -2
C2V C 0.3343(5) -0.0727(4) 0.3322(8) 0.168(6) Uani 0.5 1 d G U P A -2
N5 N 0.3095(5) -0.0453(3) 0.3382(10) 0.162(7) Uani 0.5 1 d G U P A -2
C2W C 0.2451(5) -0.0438(5) 0.3708(10) 0.156(7) Uani 0.5 1 d G U P A -2
H2W H 0.242024 -0.018966 0.366579 0.188 Uiso 0.5 1 calc R U P A -2
C2X C 0.2177(5) -0.0660(6) 0.3900(10) 0.159(7) Uani 0.5 1 d G U P A -2
H2X H 0.195916 -0.055808 0.399043 0.191 Uiso 0.5 1 calc R U P A -2
C2Y C 0.2222(5) -0.1038(6) 0.3962(11) 0.162(7) Uani 0.5 1 d G U P A -2
H2Y H 0.203360 -0.118039 0.409144 0.195 Uiso 0.5 1 calc R U P A -2
C2Z C 0.2543(5) -0.1202(4) 0.3834(10) 0.161(7) Uani 0.5 1 d G U P A -2
H2Z H 0.257159 -0.145075 0.387467 0.193 Uiso 0.5 1 calc R U P A -2
C30 C 0.3372(5) -0.1384(4) 0.3463(11) 0.173(7) Uani 0.5 1 d G U P A -2
H30 H 0.326616 -0.160248 0.356570 0.208 Uiso 0.5 1 calc R U P A -2
C31 C 0.3723(5) -0.1367(5) 0.3289(12) 0.176(7) Uani 0.5 1 d G U P A -2
H31 H 0.385470 -0.157950 0.327637 0.211 Uiso 0.5 1 calc R U P A -2
C32 C 0.3886(5) -0.1035(6) 0.3130(11) 0.178(7) Uani 0.5 1 d G U P A -2
H32 H 0.412154 -0.103265 0.301480 0.214 Uiso 0.5 1 calc R U P A -2
C33 C 0.3700(5) -0.0712(5) 0.3143(11) 0.173(7) Uani 0.5 1 d G U P A -2
H33 H 0.380681 -0.049413 0.303750 0.208 Uiso 0.5 1 calc R U P A -2
C34 C 0.0994(3) 0.2869(3) 0.7601(7) 0.116(3) Uani 0.516(6) 1 d DG U P C 2
C35 C 0.0729(3) 0.3116(3) 0.7356(6) 0.117(3) Uani 0.516(6) 1 d DG U P C 2
C36 C 0.0591(3) 0.3003(3) 0.6633(6) 0.115(4) Uani 0.516(6) 1 d DG U P C 2
C37 C 0.0777(3) 0.2690(3) 0.6462(7) 0.112(3) Uani 0.516(6) 1 d DG U P C 2
N4A N 0.1022(4) 0.2611(3) 0.7053(8) 0.111(4) Uani 0.516(6) 1 d DG U P C 2
C38 C 0.1181(4) 0.2904(4) 0.8300(7) 0.119(4) Uani 0.516(6) 1 d DG U P C 2
H38 H 0.135635 0.274042 0.846262 0.143 Uiso 0.516(6) 1 calc R U P C 2
C39 C 0.1093(4) 0.3193(4) 0.8735(7) 0.124(4) Uani 0.516(6) 1 d DG U P C 2
H39 H 0.121123 0.322230 0.919906 0.149 Uiso 0.516(6) 1 calc R U P C 2
C3A C 0.0826(5) 0.3444(4) 0.8487(8) 0.125(4) Uani 0.516(6) 1 d DG U P C 2
H3A H 0.077271 0.363470 0.879137 0.150 Uiso 0.516(6) 1 calc R U P C 2
C3B C 0.0642(4) 0.3410(3) 0.7801(8) 0.123(4) Uani 0.516(6) 1 d DG U P C 2
H3B H 0.046705 0.357535 0.763922 0.147 Uiso 0.516(6) 1 calc R U P C 2
C3C C 0.0323(4) 0.3147(4) 0.6133(8) 0.125(5) Uani 0.516(6) 1 d DG U P C 2
H3C H 0.019985 0.335438 0.624478 0.150 Uiso 0.516(6) 1 calc R U P C 2
C3D C 0.0250(4) 0.2968(5) 0.5470(7) 0.129(6) Uani 0.516(6) 1 d DG U P C 2
H3D H 0.007448 0.305717 0.513144 0.155 Uiso 0.516(6) 1 calc R U P C 2
C3E C 0.0438(4) 0.2652(4) 0.5297(7) 0.127(5) Uani 0.516(6) 1 d DG U P C 2
H3E H 0.038343 0.253778 0.484721 0.152 Uiso 0.516(6) 1 calc R U P C 2
C3F C 0.0703(4) 0.2509(4) 0.5785(7) 0.116(5) Uani 0.516(6) 1 d DG U P C 2
H3F H 0.082642 0.230244 0.567049 0.139 Uiso 0.516(6) 1 calc R U P C 2
C3G C 0.2909(4) -0.0135(3) 0.1130(8) 0.155(6) Uani 0.5 1 d G U P A -1
C3H C 0.3024(4) -0.0465(3) 0.0858(7) 0.157(6) Uani 0.5 1 d G U P A -1
C3I C 0.3357(4) -0.0551(3) 0.1262(7) 0.169(6) Uani 0.5 1 d G U P A -1
C3J C 0.3434(4) -0.0270(4) 0.1765(8) 0.173(6) Uani 0.5 1 d G U P A -1
N7 N 0.3160(5) -0.0018(4) 0.1679(9) 0.163(6) Uani 0.5 1 d G U P A -1
C3K C 0.2586(5) 0.0023(4) 0.0848(10) 0.150(6) Uani 0.5 1 d G U P A -1
H3K H 0.250957 0.024275 0.102790 0.180 Uiso 0.5 1 calc R U P A -1
C3L C 0.2387(4) -0.0159(5) 0.0294(10) 0.148(7) Uani 0.5 1 d G U P A -1
H3L H 0.217273 -0.006143 0.009903 0.178 Uiso 0.5 1 calc R U P A -1
C3M C 0.2504(5) -0.0493(5) 0.0018(10) 0.150(7) Uani 0.5 1 d G U P A -1
H3M H 0.236516 -0.060929 -0.035515 0.180 Uiso 0.5 1 calc R U P A -1
C3N C 0.2821(5) -0.0650(4) 0.0293(9) 0.151(6) Uani 0.5 1 d G U P A -1
H3N H 0.289729 -0.086840 0.011050 0.181 Uiso 0.5 1 calc R U P A -1
C3O C 0.3589(5) -0.0848(4) 0.1225(11) 0.179(7) Uani 0.5 1 d G U P A -1
H3O H 0.353977 -0.103482 0.089163 0.215 Uiso 0.5 1 calc R U P A -1
C3P C 0.3894(5) -0.0851(5) 0.1703(12) 0.188(7) Uani 0.5 1 d G U P A -1
H3P H 0.405152 -0.104419 0.169060 0.225 Uiso 0.5 1 calc R U P A -1
C3Q C 0.3972(5) -0.0567(5) 0.2211(11) 0.190(7) Uani 0.5 1 d G U P A -1
H3Q H 0.417835 -0.057659 0.252460 0.228 Uiso 0.5 1 calc R U P A -1
C3R C 0.3745(5) -0.0274(5) 0.2249(10) 0.184(7) Uani 0.5 1 d G U P A -1
H3R H 0.379656 -0.008689 0.258113 0.221 Uiso 0.5 1 calc R U P A -1
C3S C 0.2228(6) 0.1295(6) 0.0248(6) 0.224(9) Uani 0.5 1 d G U P A -2
C3T C 0.2179(6) 0.1369(5) -0.0508(6) 0.228(9) Uani 0.5 1 d G U P A -2
C3U C 0.2517(6) 0.1320(5) -0.0808(6) 0.234(9) Uani 0.5 1 d G U P A -2
C3V C 0.2761(6) 0.1218(6) -0.0224(7) 0.236(9) Uani 0.5 1 d G U P A -2
N8 N 0.2583(7) 0.1204(8) 0.0416(7) 0.226(9) Uani 0.5 1 d G U P A -2
C3W C 0.1943(7) 0.1317(8) 0.0703(8) 0.224(9) Uani 0.5 1 d G U P A -2
H3W H 0.197561 0.126811 0.120516 0.268 Uiso 0.5 1 calc R U P A -2
C3X C 0.1612(6) 0.1414(8) 0.0376(10) 0.224(9) Uani 0.5 1 d G U P A -2
H3X H 0.141972 0.142997 0.066286 0.269 Uiso 0.5 1 calc R U P A -2
C3Y C 0.1563(6) 0.1490(9) -0.0388(11) 0.224(9) Uani 0.5 1 d G U P A -2
H3Y H 0.133777 0.155535 -0.059221 0.269 Uiso 0.5 1 calc R U P A -2
C3Z C 0.1842(6) 0.1469(8) -0.0837(8) 0.226(9) Uani 0.5 1 d G U P A -2
H3Z H 0.180833 0.151906 -0.133859 0.271 Uiso 0.5 1 calc R U P A -2
C40 C 0.2623(7) 0.1355(8) -0.1530(7) 0.240(10) Uani 0.5 1 d G U P A -2
H40 H 0.246143 0.142313 -0.191818 0.288 Uiso 0.5 1 calc R U P A -2
C41 C 0.2976(7) 0.1285(9) -0.1641(9) 0.246(10) Uani 0.5 1 d G U P A -2
H41 H 0.305228 0.130568 -0.211208 0.295 Uiso 0.5 1 calc R U P A -2
C42 C 0.3222(7) 0.1182(9) -0.1050(11) 0.246(10) Uani 0.5 1 d G U P A -2
H42 H 0.345754 0.113683 -0.114170 0.296 Uiso 0.5 1 calc R U P A -2
C43 C 0.3121(6) 0.1148(8) -0.0339(10) 0.243(10) Uani 0.5 1 d G U P A -2
H43 H 0.328289 0.108135 0.004830 0.292 Uiso 0.5 1 calc R U P A -2

loop_
_atom_site_aniso_label
_atom_site_aniso_U_11
_atom_site_aniso_U_22
_atom_site_aniso_U_33
_atom_site_aniso_U_23
_atom_site_aniso_U_13
_atom_site_aniso_U_12
N001 0.061(12) 0.022(5) 0.038(6) 0.000 0.022(7) 0.000
C002 0.036(10) 0.016(6) 0.070(9) 0.000 -0.009(7) 0.000
C003 0.059(9) 0.017(5) 0.034(4) 0.003(4) 0.014(5) 0.006(4)
C004 0.033(10) 0.017(6) 0.042(7) 0.000 -0.003(6) 0.000
C005 0.031(7) 0.021(5) 0.046(5) -0.006(4) -0.015(5) 0.002(4)
C006 0.091(11) 0.017(5) 0.025(4) -0.004(4) 0.019(5) -0.007(5)
N007 0.038(8) 0.020(4) 0.058(5) 0.000(4) -0.016(5) 0.003(4)
C008 0.049(11) 0.026(6) 0.029(7) 0.000 0.008(6) 0.000
C009 0.057(9) 0.055(6) 0.030(5) -0.016(4) 0.013(5) -0.014(5)
C00A 0.077(11) 0.059(6) 0.022(5) -0.009(4) 0.011(5) -0.012(6)
C00B 0.080(10) 0.029(6) 0.031(5) 0.011(4) 0.020(5) -0.005(5)
C1 0.059(9) 0.022(5) 0.060(6) -0.012(5) -0.036(6) 0.002(4)
C4 0.046(8) 0.022(5) 0.058(6) 0.010(5) -0.030(5) -0.007(4)
N00E 0.040(9) 0.013(7) 0.058(7) 0.000 -0.023(6) 0.000
C3 0.041(7) 0.036(6) 0.078(7) -0.012(6) -0.018(6) -0.009(4)
C00G 0.050(8) 0.069(8) 0.051(5) -0.015(5) -0.007(5) -0.035(6)
C00H 0.043(7) 0.044(7) 0.049(5) -0.006(5) -0.006(4) -0.007(5)
N00I 0.044(6) 0.053(7) 0.057(5) -0.014(5) -0.010(4) -0.016(5)
C00J 0.039(7) 0.048(7) 0.057(5) -0.010(5) 0.001(5) -0.014(5)
N00K 0.064(7) 0.057(6) 0.123(9) 0.020(7) 0.044(7) 0.000(5)
C00L 0.061(7) 0.054(7) 0.050(6) -0.026(5) 0.019(6) -0.018(5)
C2 0.084(11) 0.025(5) 0.076(7) -0.003(5) -0.045(7) 0.009(5)
C00N 0.053(8) 0.066(6) 0.059(7) 0.019(6) 0.003(7) -0.010(5)
C00O 0.042(7) 0.061(8) 0.047(5) 0.011(5) -0.011(5) -0.006(5)
N00P 0.056(7) 0.064(6) 0.045(5) -0.022(5) 0.012(5) -0.008(5)
C00Q 0.065(7) 0.065(7) 0.045(6) -0.022(5) 0.017(6) -0.013(5)
C00R 0.113(12) 0.022(6) 0.051(5) -0.002(4) 0.037(6) -0.001(6)
C00S 0.070(7) 0.037(6) 0.045(6) -0.010(5) 0.009(6) -0.005(5)
C00T 0.051(8) 0.064(6) 0.097(9) 0.017(7) 0.014(8) 0.006(5)
C00U 0.070(7) 0.055(8) 0.045(6) -0.022(5) 0.004(6) -0.001(5)
C00V 0.100(8) 0.062(8) 0.043(6) -0.032(6) 0.013(7) -0.029(7)
C00W 0.052(8) 0.081(6) 0.071(7) 0.018(7) 0.011(7) -0.016(5)
C00X 0.070(8) 0.054(7) 0.062(7) -0.020(5) 0.011(6) -0.004(5)
C00Y 0.077(7) 0.061(7) 0.027(5) -0.015(5) 0.008(6) -0.015(5)
C00Z 0.070(9) 0.094(10) 0.062(6) -0.034(6) 0.009(6) -0.035(8)
C010 0.044(9) 0.091(10) 0.078(7) -0.031(6) 0.014(6) -0.030(7)
N011 0.047(8) 0.079(7) 0.058(6) -0.012(5) -0.014(5) 0.013(5)
C012 0.064(8) 0.063(8) 0.080(8) -0.036(6) 0.023(7) -0.018(5)
C015 0.058(9) 0.068(8) 0.097(9) -0.033(6) 0.024(8) -0.023(6)
C016 0.096(8) 0.071(7) 0.066(7) -0.002(6) 0.005(7) -0.021(6)
C017 0.065(10) 0.148(13) 0.045(5) -0.026(6) -0.007(6) -0.072(9)
C018 0.044(8) 0.079(10) 0.080(7) -0.006(6) 0.004(6) -0.011(6)
C019 0.070(8) 0.107(10) 0.066(7) -0.048(7) 0.025(8) -0.028(7)
C01A 0.090(12) 0.060(7) 0.065(6) 0.018(5) 0.001(7) -0.008(6)
C01B 0.055(7) 0.037(7) 0.080(6) 0.013(5) 0.022(6) -0.001(5)
C01C 0.102(10) 0.056(7) 0.085(9) 0.016(7) 0.024(9) -0.007(6)
C01D 0.068(11) 0.077(8) 0.081(8) -0.032(6) -0.021(7) 0.014(6)
C01E 0.124(14) 0.079(9) 0.073(7) 0.002(6) 0.025(8) -0.041(8)
C01F 0.098(14) 0.056(9) 0.155(12) -0.026(7) -0.013(10) -0.010(7)
C01G 0.085(12) 0.035(6) 0.203(15) 0.019(8) -0.099(11) -0.026(6)
N01H 0.104(12) 0.083(7) 0.072(7) 0.001(6) 0.012(7) -0.035(7)
C01I 0.056(8) 0.089(7) 0.072(8) 0.022(8) 0.016(8) 0.000(5)
C01J 0.086(12) 0.059(8) 0.081(7) 0.029(5) -0.010(7) -0.016(6)
C01K 0.071(12) 0.083(9) 0.084(7) 0.017(6) -0.005(7) -0.028(7)
C01L 0.092(11) 0.090(9) 0.067(7) -0.011(6) 0.028(7) -0.042(7)
C01M 0.074(10) 0.028(7) 0.205(15) 0.030(8) -0.104(10) -0.014(5)
C01N 0.068(11) 0.026(6) 0.202(14) 0.011(7) -0.089(10) -0.002(5)
C01Q 0.086(11) 0.082(7) 0.068(7) -0.008(8) 0.044(8) -0.033(6)
C01R 0.089(10) 0.082(7) 0.052(7) 0.000(7) 0.012(8) -0.027(6)
C01S 0.118(9) 0.122(9) 0.091(10) 0.025(9) 0.057(9) 0.028(8)
C01T 0.066(10) 0.124(9) 0.075(8) 0.022(9) 0.027(8) 0.016(7)
C01U 0.062(12) 0.133(10) 0.072(8) 0.028(8) 0.008(7) 0.051(8)
C01W 0.094(14) 0.157(12) 0.057(8) -0.034(7) -0.016(7) 0.062(9)
C01X 0.064(10) 0.062(7) 0.117(10) 0.022(8) 0.005(9) -0.010(5)
C01Y 0.107(13) 0.078(8) 0.191(16) 0.059(11) 0.069(13) 0.031(8)
C01Z 0.071(10) 0.034(8) 0.231(17) -0.017(9) -0.079(11) -0.011(5)
C020 0.101(16) 0.156(14) 0.110(12) -0.066(9) -0.031(10) 0.053(12)
C023 0.112(16) 0.089(12) 0.142(12) 0.015(8) 0.038(11) -0.053(10)
C024 0.160(18) 0.069(10) 0.078(8) 0.008(7) 0.020(9) -0.007(8)
C025 0.069(10) 0.157(14) 0.073(7) -0.047(8) 0.025(7) -0.053(9)
C028 0.075(14) 0.132(11) 0.125(12) 0.043(10) 0.048(10) 0.031(9)
C029 0.081(10) 0.086(10) 0.083(8) -0.013(7) 0.037(7) -0.025(8)
C02A 0.062(13) 0.190(13) 0.059(8) -0.003(8) -0.008(7) 0.063(9)
C02B 0.065(15) 0.078(10) 0.195(18) -0.009(10) -0.050(11) 0.001(8)
C02C 0.24(2) 0.091(12) 0.092(10) -0.005(7) 0.079(12) -0.059(12)
C02E 0.20(2) 0.119(14) 0.101(10) -0.018(9) 0.074(12) -0.083(13)
C02F 0.073(17) 0.136(15) 0.19(2) -0.046(10) -0.055(11) 0.036(12)
C02J 0.154(19) 0.097(12) 0.091(10) -0.014(8) -0.009(10) -0.014(10)
C02K 0.094(11) 0.180(12) 0.058(6) -0.058(7) 0.006(6) -0.079(10)
C02M 0.143(12) 0.107(11) 0.166(15) 0.081(12) 0.112(14) 0.065(9)
C02N 0.154(19) 0.061(10) 0.193(16) -0.014(9) 0.051(14) -0.035(10)
C02O 0.124(17) 0.098(12) 0.146(12) 0.015(9) 0.068(12) -0.033(10)
C02R 0.15(2) 0.078(13) 0.197(17) -0.039(11) 0.032(14) -0.025(10)
C02W 0.084(19) 0.31(3) 0.21(2) 0.18(2) 0.075(16) 0.082(17)
C02X 0.095(18) 0.34(2) 0.091(11) 0.069(15) 0.026(12) 0.100(16)
C031 0.09(2) 0.40(3) 0.176(19) 0.19(2) 0.083(16) 0.11(2)
C10 0.102(10) 0.054(7) 0.049(6) -0.018(6) -0.018(7) -0.015(7)
C11 0.104(10) 0.064(7) 0.050(6) -0.023(6) -0.015(7) -0.009(7)
C12 0.121(10) 0.070(7) 0.054(6) -0.028(6) -0.025(7) 0.004(7)
C13 0.122(11) 0.064(7) 0.058(6) -0.023(6) -0.028(7) 0.003(7)
N6 0.107(10) 0.054(7) 0.054(6) -0.016(6) -0.017(7) -0.010(7)
C14 0.101(11) 0.056(8) 0.048(7) -0.015(7) -0.015(7) -0.012(8)
C15 0.102(11) 0.060(8) 0.053(7) -0.009(6) -0.015(8) -0.013(8)
C16 0.100(11) 0.072(8) 0.055(6) -0.015(6) -0.017(7) -0.011(8)
C18 0.098(11) 0.068(8) 0.050(7) -0.024(7) -0.017(7) -0.015(8)
C1A 0.142(12) 0.081(8) 0.069(8) -0.034(7) -0.037(9) 0.020(8)
C1B 0.153(13) 0.085(8) 0.076(8) -0.032(7) -0.039(9) 0.027(8)
C1C 0.148(13) 0.080(9) 0.077(8) -0.030(7) -0.038(9) 0.029(9)
C1D 0.138(12) 0.073(8) 0.069(8) -0.026(6) -0.039(9) 0.021(8)
C1E 0.147(12) 0.095(8) 0.066(7) -0.023(6) 0.012(8) -0.038(8)
C1F 0.153(11) 0.096(8) 0.073(7) -0.028(6) 0.010(8) -0.033(8)
C1G 0.147(12) 0.092(8) 0.083(7) -0.027(6) 0.006(8) -0.031(8)
C1H 0.146(12) 0.097(8) 0.080(7) -0.019(7) 0.003(8) -0.033(8)
N1 0.144(12) 0.098(8) 0.073(7) -0.021(6) 0.006(8) -0.038(9)
C1I 0.146(13) 0.096(10) 0.069(8) -0.018(7) 0.018(9) -0.044(10)
C1J 0.155(13) 0.106(11) 0.071(8) -0.011(8) 0.019(9) -0.040(10)
C1K 0.162(13) 0.110(11) 0.077(8) -0.011(8) 0.004(9) -0.040(10)
C1L 0.160(13) 0.105(10) 0.080(8) -0.020(8) 0.006(9) -0.035(10)
C1M 0.148(13) 0.091(8) 0.096(9) -0.026(7) -0.003(10) -0.030(9)
C1N 0.154(13) 0.087(8) 0.101(9) -0.023(8) -0.006(10) -0.026(9)
C1O 0.154(14) 0.087(9) 0.098(9) -0.018(8) -0.008(10) -0.033(9)
C1P 0.152(13) 0.090(9) 0.088(9) -0.019(8) -0.003(9) -0.034(9)
C5 0.104(7) 0.080(5) 0.096(6) -0.011(5) -0.003(5) -0.029(5)
C8 0.108(7) 0.083(6) 0.100(6) -0.012(5) -0.004(5) -0.032(5)
C9 0.102(7) 0.085(6) 0.089(6) -0.015(5) 0.000(5) -0.030(5)
C1Q 0.096(7) 0.081(6) 0.079(5) -0.012(5) 0.007(5) -0.028(5)
N2 0.096(7) 0.078(6) 0.079(6) -0.009(5) 0.004(5) -0.029(5)
C1R 0.111(9) 0.083(7) 0.115(8) -0.010(7) -0.007(7) -0.021(7)
C1S 0.125(11) 0.088(8) 0.138(10) -0.006(9) -0.015(9) -0.018(8)
C1T 0.130(11) 0.091(8) 0.143(10) -0.006(8) -0.020(9) -0.024(7)
C1U 0.121(9) 0.085(7) 0.121(8) -0.011(7) -0.018(7) -0.035(7)
C1V 0.105(8) 0.093(7) 0.095(6) -0.011(6) -0.002(5) -0.030(6)
C1W 0.105(8) 0.099(7) 0.090(7) -0.009(6) -0.001(6) -0.025(6)
C1X 0.101(8) 0.095(7) 0.087(7) -0.008(6) 0.004(6) -0.021(6)
C1Y 0.096(8) 0.088(6) 0.078(6) -0.010(6) 0.009(6) -0.023(6)
C5A 0.102(8) 0.080(6) 0.091(6) -0.010(5) -0.001(5) -0.029(5)
C8A 0.105(8) 0.081(6) 0.098(6) -0.010(5) -0.002(5) -0.032(5)
C9A 0.102(7) 0.085(6) 0.089(5) -0.014(5) -0.001(5) -0.029(5)
C17 0.097(7) 0.082(6) 0.080(5) -0.012(5) 0.006(5) -0.027(5)
N2A 0.098(7) 0.079(6) 0.082(6) -0.010(5) 0.003(5) -0.028(5)
C1Z 0.108(9) 0.083(7) 0.106(7) -0.001(6) -0.005(6) -0.024(7)
C20 0.117(11) 0.088(9) 0.118(9) 0.009(8) -0.014(8) -0.024(8)
C21 0.119(11) 0.087(9) 0.122(9) 0.002(8) -0.013(9) -0.030(8)
C22 0.114(9) 0.083(7) 0.111(7) -0.007(6) -0.009(7) -0.035(6)
C23 0.105(8) 0.093(7) 0.093(6) -0.011(6) -0.003(5) -0.030(6)
C24 0.104(8) 0.099(7) 0.091(7) -0.007(6) 0.001(6) -0.027(6)
C25 0.102(8) 0.096(7) 0.086(7) -0.006(6) 0.003(6) -0.022(6)
C26 0.097(8) 0.087(6) 0.080(6) -0.010(5) 0.008(6) -0.024(6)
C27 0.092(11) 0.118(10) 0.070(7) -0.005(7) -0.015(7) 0.001(7)
C28 0.095(11) 0.118(10) 0.070(7) -0.008(7) -0.019(7) 0.001(7)
C29 0.103(11) 0.118(10) 0.072(7) 0.000(7) -0.023(7) -0.009(8)
C2A 0.099(11) 0.115(10) 0.075(7) 0.005(7) -0.021(7) -0.010(7)
N3 0.096(11) 0.113(11) 0.068(7) 0.003(7) -0.018(7) -0.004(8)
C2B 0.086(12) 0.129(12) 0.069(9) -0.009(8) -0.010(8) 0.002(8)
C2C 0.085(12) 0.136(12) 0.077(9) -0.014(9) -0.009(9) 0.002(9)
C2D 0.088(12) 0.135(12) 0.080(9) -0.015(9) -0.015(9) 0.006(9)
C2E 0.094(12) 0.130(12) 0.080(9) -0.010(9) -0.020(8) 0.004(9)
C2F 0.111(13) 0.123(12) 0.084(9) 0.006(8) -0.017(9) -0.010(9)
C2G 0.115(13) 0.129(12) 0.098(9) 0.014(9) -0.016(10) -0.016(9)
C2H 0.111(13) 0.128(12) 0.102(10) 0.016(9) -0.017(9) -0.023(10)
C2I 0.101(12) 0.120(12) 0.092(9) 0.010(8) -0.018(9) -0.017(9)
C2J 0.102(7) 0.101(7) 0.146(7) -0.015(6) 0.045(6) 0.005(5)
C2K 0.103(7) 0.102(7) 0.147(7) -0.018(6) 0.043(7) 0.010(6)
C2L 0.101(8) 0.101(8) 0.146(8) -0.018(7) 0.045(8) 0.006(6)
C2M 0.101(8) 0.096(7) 0.141(8) -0.018(6) 0.047(7) 0.002(6)
N4 0.101(7) 0.099(7) 0.142(8) -0.014(6) 0.047(7) 0.006(6)
C2N 0.104(8) 0.103(7) 0.149(8) -0.018(6) 0.045(7) 0.007(6)
C2O 0.107(8) 0.106(7) 0.150(8) -0.020(6) 0.043(7) 0.009(6)
C2P 0.109(8) 0.109(7) 0.155(8) -0.022(6) 0.039(7) 0.011(6)
C2Q 0.107(9) 0.105(8) 0.154(8) -0.020(7) 0.040(8) 0.009(6)
C2R 0.105(9) 0.108(10) 0.148(10) -0.034(9) 0.045(10) 0.002(8)
C2S 0.107(11) 0.111(11) 0.149(11) -0.035(10) 0.045(10) -0.002(9)
C2T 0.108(11) 0.107(11) 0.146(11) -0.033(9) 0.043(11) -0.003(9)
C2U 0.106(10) 0.104(10) 0.145(10) -0.026(8) 0.044(10) 0.002(8)
C6 0.214(18) 0.075(9) 0.178(12) -0.024(10) -0.011(13) -0.033(8)
C7 0.217(18) 0.075(9) 0.183(12) -0.026(10) -0.012(13) -0.028(9)
C19 0.219(18) 0.078(9) 0.195(12) -0.028(10) -0.013(13) -0.027(9)
C2V 0.219(18) 0.081(9) 0.199(12) -0.023(10) -0.011(14) -0.028(9)
N5 0.216(18) 0.076(8) 0.190(12) -0.025(9) -0.010(14) -0.033(9)
C2W 0.214(18) 0.080(11) 0.170(13) -0.021(11) -0.017(14) -0.030(9)
C2X 0.215(19) 0.086(11) 0.172(13) -0.019(12) -0.009(15) -0.027(10)
C2Y 0.218(19) 0.086(11) 0.179(13) -0.020(12) -0.006(15) -0.028(11)
C2Z 0.219(19) 0.079(11) 0.180(13) -0.023(11) -0.010(14) -0.027(10)
C30 0.224(19) 0.085(10) 0.206(13) -0.027(12) -0.011(15) -0.018(10)
C31 0.225(19) 0.087(11) 0.212(14) -0.022(12) -0.009(15) -0.015(11)
C32 0.226(19) 0.090(12) 0.214(14) -0.022(13) -0.009(15) -0.018(10)
C33 0.222(19) 0.086(11) 0.208(13) -0.022(12) -0.007(15) -0.022(10)
C34 0.103(7) 0.103(7) 0.147(7) -0.015(6) 0.046(6) 0.006(5)
C35 0.103(8) 0.104(7) 0.149(7) -0.017(6) 0.044(6) 0.008(5)
C36 0.101(8) 0.101(7) 0.149(7) -0.011(6) 0.044(7) 0.005(6)
C37 0.100(8) 0.096(7) 0.145(7) -0.011(6) 0.045(7) 0.003(6)
N4A 0.099(8) 0.097(7) 0.143(7) -0.013(6) 0.048(7) 0.003(6)
C38 0.107(8) 0.106(8) 0.150(8) -0.019(7) 0.043(7) 0.007(6)
C39 0.111(8) 0.109(8) 0.156(8) -0.022(7) 0.038(8) 0.011(6)
C3A 0.112(9) 0.110(8) 0.156(8) -0.023(7) 0.037(8) 0.014(6)
C3B 0.109(8) 0.108(8) 0.156(8) -0.022(7) 0.039(7) 0.010(6)
C3C 0.108(11) 0.109(10) 0.163(10) -0.004(9) 0.038(9) 0.010(8)
C3D 0.113(12) 0.110(11) 0.167(10) -0.003(9) 0.028(10) 0.008(9)
C3E 0.113(12) 0.108(11) 0.161(10) -0.010(9) 0.028(9) 0.002(9)
C3F 0.106(11) 0.095(10) 0.151(9) -0.011(8) 0.034(9) -0.001(8)
C3G 0.181(16) 0.094(10) 0.185(12) -0.073(9) -0.017(10) 0.025(8)
C3H 0.183(16) 0.096(10) 0.188(12) -0.076(9) -0.018(10) 0.025(9)
C3I 0.196(16) 0.100(10) 0.205(13) -0.087(10) -0.031(11) 0.040(9)
C3J 0.197(17) 0.105(10) 0.209(13) -0.088(10) -0.036(11) 0.042(9)
N7 0.190(17) 0.097(9) 0.196(13) -0.084(9) -0.026(11) 0.034(9)
C3K 0.175(17) 0.096(12) 0.176(13) -0.065(10) -0.008(11) 0.018(9)
C3L 0.171(17) 0.095(12) 0.176(14) -0.060(11) -0.006(12) 0.008(10)
C3M 0.173(17) 0.098(12) 0.177(14) -0.064(11) -0.002(12) 0.008(11)
C3N 0.178(17) 0.094(12) 0.179(13) -0.072(10) -0.007(11) 0.014(10)
C3O 0.202(18) 0.105(12) 0.222(14) -0.089(11) -0.042(12) 0.046(10)
C3P 0.206(18) 0.114(12) 0.233(15) -0.092(12) -0.048(13) 0.047(11)
C3Q 0.207(18) 0.119(13) 0.233(15) -0.092(12) -0.051(13) 0.046(11)
C3R 0.203(18) 0.116(12) 0.223(14) -0.091(11) -0.045(12) 0.043(10)
C3S 0.24(2) 0.37(2) 0.063(8) -0.011(12) -0.029(9) -0.001(18)
C3T 0.24(2) 0.37(2) 0.067(8) -0.014(12) -0.025(9) 0.000(18)
C3U 0.25(2) 0.38(2) 0.072(8) -0.010(12) -0.019(10) 0.005(18)
C3V 0.24(2) 0.38(2) 0.077(8) -0.009(12) -0.021(10) 0.008(18)
N8 0.24(2) 0.37(2) 0.064(8) -0.007(11) -0.027(9) 0.002(18)
C3W 0.24(2) 0.36(2) 0.066(10) -0.016(13) -0.027(10) -0.005(19)
C3X 0.24(2) 0.36(2) 0.066(10) -0.015(14) -0.026(11) 0.00(2)
C3Y 0.24(2) 0.36(2) 0.061(11) -0.019(14) -0.027(11) -0.01(2)
C3Z 0.24(2) 0.37(2) 0.062(10) -0.018(13) -0.028(10) -0.003(19)
C40 0.25(2) 0.39(2) 0.079(9) -0.006(13) -0.014(11) 0.01(2)
C41 0.25(2) 0.40(2) 0.086(10) -0.007(14) -0.014(12) 0.01(2)
C42 0.25(2) 0.40(2) 0.088(10) -0.008(14) -0.014(12) 0.01(2)
C43 0.25(2) 0.39(2) 0.087(10) -0.007(13) -0.013(11) 0.010(19)

loop_
_atom_type_symbol
_atom_type_description
_atom_type_scat_dispersion_real
_atom_type_scat_dispersion_imag
_atom_type_scat_source
C C 0.0000 0.0000 'International Tables Vol C Tables 4.2.6.8 and 6.1.1.4'
H H 0.0000 0.0000 'International Tables Vol C Tables 4.2.6.8 and 6.1.1.4'
N N 0.0000 0.0000 'International Tables Vol C Tables 4.2.6.8 and 6.1.1.4'

loop_
_geom_angle_atom_site_label_1
_geom_angle_atom_site_label_2
_geom_angle_atom_site_label_3
_geom_angle
_geom_angle_site_symmetry_1
_geom_angle_site_symmetry_3
_geom_angle_publ_flag
C003 N001 C003 110.4(11) 2_656 . ?
C003 N001 C008 124.8(6) . . ?
C003 N001 C008 124.8(6) 2_656 . ?
C1 C002 C004 120.6(7) . . ?
C1 C002 C004 120.6(7) 2_656 . ?
C1 C002 C1 118.8(14) . 2_656 ?
N001 C003 C006 108.9(8) . . ?
N001 C003 C00B 133.2(9) . . ?
C00B C003 C006 117.8(8) . . ?
N007 C004 C002 115.6(6) 2_656 . ?
N007 C004 C002 115.6(6) . . ?
N007 C004 N007 128.8(13) 2_656 . ?
N007 C005 C4 117.1(8) . . ?
N00E C005 N007 120.7(9) . . ?
N00E C005 C4 122.1(10) . . ?
C003 C006 C006 105.9(5) . 2_656 ?
C00R C006 C003 120.8(9) . . ?
C00R C006 C006 133.3(6) . 2_656 ?
C004 N007 C005 113.4(9) . . ?
N001 C008 C2 122.1(7) . 2_656 ?
N001 C008 C2 122.1(7) . . ?
C2 C008 C2 115.7(14) . 2_656 ?
N00P C009 C00A 121.6(9) . . ?
C00R C009 C00A 117.8(9) . . ?
C00R C009 N00P 120.6(10) . . ?
C009 C00A H00A 119.4 . . ?
C00B C00A C009 121.2(9) . . ?
C00B C00A H00A 119.4 . . ?
C003 C00B H00B 119.4 . . ?
C00A C00B C003 121.3(10) . . ?
C00A C00B H00B 119.4 . . ?
C002 C1 H1 119.2 . . ?
C002 C1 C2 121.7(10) . . ?
C2 C1 H1 119.2 . . ?
C01M C4 C005 120.8(10) . . ?
C01N C4 C005 124.4(9) . . ?
C01N C4 C01M 114.6(10) . . ?
C005 N00E C005 122.9(13) . 2_656 ?
C01G C3 N00I 120.8(11) . . ?
C01G C3 C01Z 117.6(11) . . ?
C01Z C3 N00I 121.5(12) . . ?
C00J C00G C00O 105.6(9) . . ?
C017 C00G C00J 120.2(11) . . ?
C017 C00G C00O 134.2(12) . . ?
N00I C00H C00Z 126.9(10) . . ?
C00O C00H N00I 111.3(10) . . ?
C00O C00H C00Z 121.7(12) . . ?
C00H N00I C3 126.9(10) . . ?
C00H N00I C00J 106.9(10) . . ?
C00J N00I C3 125.6(11) . . ?
N00I C00J C00G 109.0(10) . . ?
C010 C00J C00G 121.7(10) . . ?
C010 C00J N00I 129.2(11) . . ?
C00N N00K C00T 109.8(13) . . ?
C00N N00K C01B 124.0(11) . . ?
C00T N00K C01B 126.2(12) . . ?
N00P C00L C00S 108.5(10) . . ?
C012 C00L N00P 130.0(11) . . ?
C012 C00L C00S 121.5(12) . . ?
C008 C2 H2 119.5 . . ?
C1 C2 C008 121.0(10) . . ?
C1 C2 H2 119.5 . . ?
N00K C00N C00W 107.5(11) . . ?
N00K C00N C01X 129.0(13) . . ?
C00W C00N C01X 123.4(12) . . ?
C00H C00O C00G 107.1(11) . . ?
C00H C00O C018 120.4(11) . . ?
C018 C00O C00G 132.5(11) . . ?
C00L N00P C009 124.6(10) . . ?
C00Q N00P C009 124.0(11) . . ?
C00Q N00P C00L 110.7(10) . . ?
N00P C00Q C00Y 108.3(12) . . ?
N00P C00Q C019 132.5(12) . . ?
C019 C00Q C00Y 118.9(10) . . ?
C006 C00R H00R 119.5 . . ?
C009 C00R C006 121.0(10) . . ?
C009 C00R H00R 119.5 . . ?
C00L C00S C00Y 106.8(10) . . ?
C00U C00S C00L 118.7(12) . . ?
C00U C00S C00Y 134.3(11) . . ?
N00K C00T C01I 106.9(14) . . ?
N00K C00T C01Y 131.0(14) . . ?
C01Y C00T C01I 121.7(14) . . ?
C00S C00U H00U 119.7 . . ?
C00X C00U C00S 120.7(12) . . ?
C00X C00U H00U 119.7 . . ?
C00Y C00V H00V 119.0 . . ?
C016 C00V H00V 119.0 . . ?
C016 C00V C00Y 122.0(13) . . ?
C00N C00W C01Q 117.0(13) . . ?
C01I C00W C00N 107.7(11) . . ?
C01I C00W C01Q 135.3(15) . . ?
C00U C00X N011 121.5(11) . . ?
C00U C00X C015 117.8(12) . . ?
C015 C00X N011 120.4(12) . . ?
C00S C00Y C00Q 105.7(9) . . ?
C00V C00Y C00Q 118.4(13) . . ?
C00V C00Y C00S 135.9(12) . . ?
C00H C00Z H00Z 121.0 . . ?
C029 C00Z C00H 118.1(12) . . ?
C029 C00Z H00Z 121.0 . . ?
C00J C010 H010 121.9 . . ?
C00J C010 C025 116.1(12) . . ?
C025 C010 H010 121.9 . . ?
C01D N011 C00X 127.0(13) . . ?
C01U N011 C00X 125.7(12) . . ?
C01U N011 C01D 107.1(13) . . ?
C00L C012 H012 120.9 . . ?
C015 C012 C00L 118.1(13) . . ?
C015 C012 H012 120.9 . . ?
C00X C015 H015 118.5 . . ?
C012 C015 C00X 123.0(13) . . ?
C012 C015 H015 118.5 . . ?
C00V C016 C01L 119.8(12) . . ?
C00V C016 N2 113.3(12) . . ?
C00V C016 N2A 139.9(14) . . ?
N2 C016 C01L 127.0(14) . . ?
N2A C016 C01L 100.1(14) . . ?
C00G C017 H017 120.7 . . ?
C00G C017 C02K 118.6(12) . . ?
C02K C017 H017 120.7 . . ?
C00O C018 H018 120.7 . . ?
C01B C018 C00O 118.7(12) . . ?
C01B C018 H018 120.7 . . ?
C00Q C019 H019 119.4 . . ?
C01L C019 C00Q 121.1(14) . . ?
C01L C019 H019 119.4 . . ?
C01J C01A N01H 107.6(13) . . ?
C024 C01A N01H 130.9(13) . . ?
C024 C01A C01J 121.2(14) . . ?
C018 C01B N00K 119.8(12) . . ?
C018 C01B C029 120.2(12) . . ?
C029 C01B N00K 120.0(12) . . ?
C01R C01C H01C 119.2 . . ?
C01X C01C H01C 119.2 . . ?
C01X C01C C01R 121.7(14) . . ?
N011 C01D C01F 130.5(15) . . ?
N011 C01D C01W 109.1(14) . . ?
C01W C01D C01F 120.2(15) . . ?
N01H C01E C01K 108.4(12) . . ?
N01H C01E C02C 128.4(13) . . ?
C02C C01E C01K 123.2(13) . . ?
C01D C01F H01F 118.8 . . ?
C02B C01F C01D 122.5(19) . . ?
C02B C01F H01F 118.8 . . ?
C3 C01G H01G 119.0 . . ?
C3 C01G C01M 121.9(13) . . ?
C01M C01G H01G 119.0 . . ?
C01E N01H C01A 109.8(12) . . ?
C01E N01H C01R 123.6(13) . . ?
C01R N01H C01A 126.4(12) . . ?
C00T C01I C01T 116.7(15) . . ?
C00W C01I C00T 107.8(14) . . ?
C00W C01I C01T 135.2(14) . . ?
C01A C01J C01K 107.2(12) . . ?
C02N C01J C01A 119.2(15) . . ?
C02N C01J C01K 133.2(14) . . ?
C01E C01K C01J 106.5(12) . . ?
C023 C01K C01E 119.3(14) . . ?
C023 C01K C01J 134.1(13) . . ?
C016 C01L H01L 120.4 . . ?
C019 C01L C016 119.1(14) . . ?
C019 C01L H01L 120.4 . . ?
C4 C01M H01M 119.4 . . ?
C01G C01M C4 121.2(12) . . ?
C01G C01M H01M 119.4 . . ?
C4 C01N H01N 118.0 . . ?
C4 C01N C01Z 124.0(12) . . ?
C01Z C01N H01N 118.0 . . ?
C00W C01Q H01Q 118.5 . . ?
C01R C01Q C00W 122.9(15) . . ?
C01R C01Q H01Q 118.5 . . ?
N01H C01R C01C 118.4(14) . . ?
C01Q C01R C01C 118.8(12) . . ?
C01Q C01R N01H 122.9(15) . . ?
C01T C01S N4 105.7(14) . . ?
C01T C01S N4A 134.9(16) . . ?
C02M C01S C01T 116.1(16) . . ?
C02M C01S N4 138.0(17) . . ?
C02M C01S N4A 108.9(16) . . ?
C01I C01T H01T 118.7 . . ?
C01S C01T C01I 122.7(16) . . ?
C01S C01T H01T 118.7 . . ?
N011 C01U C02A 107.5(15) . . ?
C028 C01U N011 129.3(14) . . ?
C028 C01U C02A 123.2(16) . . ?
C01D C01W C020 118.1(18) . . ?
C02A C01W C01D 106.4(14) . . ?
C02A C01W C020 135.0(18) . . ?
C00N C01X H01X 121.9 . . ?
C01C C01X C00N 116.1(15) . . ?
C01C C01X H01X 121.9 . . ?
C00T C01Y H01Y 122.1 . . ?
C00T C01Y C02M 115.8(16) . . ?
C02M C01Y H01Y 122.1 . . ?
C3 C01Z H01Z 119.8 . . ?
C01N C01Z C3 120.5(13) . . ?
C01N C01Z H01Z 119.8 . . ?
C01W C020 H020 122.4 . . ?
C02F C020 C01W 115(2) . . ?
C02F C020 H020 122.4 . . ?
C01K C023 H023 122.1 . . ?
C01K C023 C02O 115.7(13) . . ?
C02O C023 H023 122.1 . . ?
C01A C024 H024 121.3 . . ?
C01A C024 C02J 117.5(16) . . ?
C02J C024 H024 121.3 . . ?
C010 C025 H025 118.9 . . ?
C02K C025 C010 122.2(13) . . ?
C02K C025 H025 118.9 . . ?
C01U C028 H028 119.8 . . ?
C01U C028 C02W 120.5(17) . . ?
C02W C028 H028 119.8 . . ?
C00Z C029 C01B 120.8(12) . . ?
C00Z C029 H029 119.6 . . ?
C01B C029 H029 119.6 . . ?
C01U C02A C02X 115.7(19) . . ?
C01W C02A C01U 109.6(15) . . ?
C01W C02A C02X 133.9(16) . . ?
C01F C02B H02B 122.2 . . ?
C01F C02B C02F 116(2) . . ?
C02F C02B H02B 122.2 . . ?
C01E C02C H02C 122.0 . . ?
C02E C02C C01E 116.1(15) . . ?
C02E C02C H02C 122.0 . . ?
C02C C02E H02E 119.0 . . ?
C02C C02E C02O 122.0(16) . . ?
C02O C02E H02E 119.0 . . ?
C020 C02F C02B 128(2) . . ?
C020 C02F H02F 116.0 . . ?
C02B C02F H02F 116.0 . . ?
C024 C02J H02J 118.5 . . ?
C02R C02J C024 123.1(18) . . ?
C02R C02J H02J 118.5 . . ?
C017 C02K N6 110.5(14) . . ?
C017 C02K N1 119.1(12) . . ?
C025 C02K C017 121.0(11) . . ?
C025 C02K N6 121.9(13) . . ?
C025 C02K N1 114.2(15) . . ?
C01S C02M C01Y 126.7(18) . . ?
C01S C02M H02M 116.6 . . ?
C01Y C02M H02M 116.6 . . ?
C01J C02N H02N 119.2 . . ?
C01J C02N C02R 121.6(18) . . ?
C02R C02N H02N 119.2 . . ?
C023 C02O H02O 118.4 . . ?
C02E C02O C023 123.2(15) . . ?
C02E C02O H02O 118.4 . . ?
C02J C02R C02N 117.3(19) . . ?
C02J C02R H02R 121.4 . . ?
C02N C02R H02R 121.4 . . ?
C028 C02W H02W 122.4 . . ?
C031 C02W C028 115.3(19) . . ?
C031 C02W H02W 122.4 . . ?
C02A C02X H02X 122.6 . . ?
C031 C02X C02A 114.7(18) . . ?
C031 C02X H02X 122.6 . . ?
C02W C031 H031 115.2 . . ?
C02X C031 C02W 129.6(19) . . ?
C02X C031 H031 115.2 . . ?
C11 C10 C14 121.2 . . ?
N6 C10 C11 108.3 . . ?
N6 C10 C14 130.6 . . ?
C10 C11 C12 107.2 . . ?
C10 C11 C18 121.0 . . ?
C18 C11 C12 131.9 . . ?
C13 C12 C11 107.1 . . ?
C13 C12 C1A 121.0 . . ?
C1A C12 C11 131.9 . . ?
C12 C13 C1D 121.1 . . ?
N6 C13 C12 108.3 . . ?
N6 C13 C1D 130.6 . . ?
C10 N6 C02K 142.7(8) . . ?
C13 N6 C02K 107.7(9) . . ?
C13 N6 C10 109.1 . . ?
C10 C14 H14 121.2 . . ?
C15 C14 C10 117.6 . . ?
C15 C14 H14 121.2 . . ?
C14 C15 H15 119.4 . . ?
C14 C15 C16 121.3 . . ?
C16 C15 H15 119.4 . . ?
C18 C16 C15 121.4 . . ?
C18 C16 N3 119.9(8) . . ?
N3 C16 C15 118.5(9) . . ?
C11 C18 H18 121.2 . . ?
C16 C18 C11 117.7 . . ?
C16 C18 H18 121.2 . . ?
C12 C1A H1A 121.2 . . ?
C1B C1A C12 117.7 . . ?
C1B C1A H1A 121.2 . . ?
C1A C1B C1C 121.4 . . ?
C1A C1B N7 120.6(9) . . ?
C1C C1B N7 116.5(9) . . ?
C1B C1C H1C 119.4 . . ?
C1D C1C C1B 121.3 . . ?
C1D C1C H1C 119.4 . . ?
C13 C1D H1D 121.2 . . ?
C1C C1D C13 117.6 . . ?
C1C C1D H1D 121.2 . . ?
C1F C1E C1I 121.2 . . ?
N1 C1E C1F 108.3 . . ?
N1 C1E C1I 130.6 . . ?
C1E C1F C1G 107.2 . . ?
C1E C1F C1L 121.0 . . ?
C1L C1F C1G 131.9 . . ?
C1H C1G C1F 107.2 . . ?
C1H C1G C1M 120.9 . . ?
C1M C1G C1F 131.9 . . ?
C1G C1H C1P 121.2 . . ?
N1 C1H C1G 108.2 . . ?
N1 C1H C1P 130.6 . . ?
C1E N1 C02K 111.9(9) . . ?
C1E N1 C1H 109.2 . . ?
C1H N1 C02K 136.3(8) . . ?
C1E C1I H1I 121.2 . . ?
C1J C1I C1E 117.6 . . ?
C1J C1I H1I 121.2 . . ?
C1I C1J H1J 119.4 . . ?
C1I C1J C1K 121.3 . . ?
C1K C1J H1J 119.4 . . ?
C1J C1K N8 112.4(14) . . ?
C1L C1K C1J 121.4 . . ?
C1L C1K N8 124.4(14) . . ?
C1F C1L H1L 121.2 . . ?
C1K C1L C1F 117.7 . . ?
C1K C1L H1L 121.2 . . ?
C1G C1M H1M 121.2 . . ?
C1N C1M C1G 117.7 . . ?
C1N C1M H1M 121.2 . . ?
C1M C1N C1O 121.4 . . ?
C1M C1N N5 130.1(10) . . ?
C1O C1N N5 107.9(10) . . ?
C1N C1O H1O 119.4 . . ?
C1P C1O C1N 121.2 . . ?
C1P C1O H1O 119.4 . . ?
C1H C1P H1P 121.2 . . ?
C1O C1P C1H 117.6 . . ?
C1O C1P H1P 121.2 . . ?
C8 C5 C1R 121.2 . . ?
N2 C5 C8 108.2 . . ?
N2 C5 C1R 130.6 . . ?
C5 C8 C9 107.2 . . ?
C5 C8 C1U 120.9 . . ?
C1U C8 C9 131.9 . . ?
C1Q C9 C8 107.2 . . ?
C1Q C9 C1V 121.0 . . ?
C1V C9 C8 131.9 . . ?
C9 C1Q C1Y 121.1 . . ?
N2 C1Q C9 108.2 . . ?
N2 C1Q C1Y 130.6 . . ?
C5 N2 C016 128.9(8) . . ?
C1Q N2 C016 118.9(9) . . ?
C1Q N2 C5 109.2 . . ?
C5 C1R H1R 121.2 . . ?
C1S C1R C5 117.6 . . ?
C1S C1R H1R 121.2 . . ?
C1R C1S H1S 119.3 . . ?
C1R C1S C1T 121.3 . . ?
C1T C1S H1S 119.3 . . ?
C1S C1T H1T 119.3 . . ?
C1U C1T C1S 121.3 . . ?
C1U C1T H1T 119.3 . . ?
C8 C1U H1U 121.2 . . ?
C1T C1U C8 117.7 . . ?
C1T C1U H1U 121.2 . . ?
C9 C1V H1V 121.2 . . ?
C1W C1V C9 117.7 . . ?
C1W C1V H1V 121.2 . . ?
C1V C1W H1W 119.3 . . ?
C1V C1W C1X 121.4 . . ?
C1X C1W H1W 119.3 . . ?
C1W C1X H1X 119.4 . . ?
C1Y C1X C1W 121.3 . . ?
C1Y C1X H1X 119.4 . . ?
C1Q C1Y H1Y 121.2 . . ?
C1X C1Y C1Q 117.6 . . ?
C1X C1Y H1Y 121.2 . . ?
C8A C5A C1Z 121.2 . . ?
N2A C5A C8A 108.2 . . ?
N2A C5A C1Z 130.6 . . ?
C5A C8A C9A 107.2 . . ?
C5A C8A C22 120.9 . . ?
C22 C8A C9A 131.9 . . ?
C17 C9A C8A 107.2 . . ?
C17 C9A C23 120.9 . . ?
C23 C9A C8A 131.9 . . ?
C9A C17 C26 121.1 . . ?
N2A C17 C9A 108.2 . . ?
N2A C17 C26 130.6 . . ?
C5A N2A C016 124.2(9) . . ?
C17 N2A C016 126.0(9) . . ?
C17 N2A C5A 109.2 . . ?
C5A C1Z H1Z 121.2 . . ?
C20 C1Z C5A 117.6 . . ?
C20 C1Z H1Z 121.2 . . ?
C1Z C20 H20 119.4 . . ?
C1Z C20 C21 121.3 . . ?
C21 C20 H20 119.4 . . ?
C20 C21 H21 119.3 . . ?
C22 C21 C20 121.4 . . ?
C22 C21 H21 119.3 . . ?
C8A C22 H22 121.2 . . ?
C21 C22 C8A 117.7 . . ?
C21 C22 H22 121.2 . . ?
C9A C23 H23 121.2 . . ?
C24 C23 C9A 117.7 . . ?
C24 C23 H23 121.2 . . ?
C23 C24 H24 119.3 . . ?
C23 C24 C25 121.4 . . ?
C25 C24 H24 119.3 . . ?
C24 C25 H25 119.4 . . ?
C26 C25 C24 121.2 . . ?
C26 C25 H25 119.4 . . ?
C17 C26 H26 121.2 . . ?
C25 C26 C17 117.6 . . ?
C25 C26 H26 121.2 . . ?
C28 C27 C2B 121.2 . . ?
N3 C27 C28 108.2 . . ?
N3 C27 C2B 130.6 . . ?
C27 C28 C29 107.2 . . ?
C27 C28 C2E 120.9 . . ?
C2E C28 C29 131.9 . . ?
C2A C29 C28 107.2 . . ?
C2A C29 C2F 120.9 . . ?
C2F C29 C28 131.9 . . ?
C29 C2A C2I 121.2 . . ?
N3 C2A C29 108.3 . . ?
N3 C2A C2I 130.6 . . ?
C27 N3 C16 128.0(9) . . ?
C2A N3 C16 122.7(10) . . ?
C2A N3 C27 109.2 . . ?
C27 C2B H2B 121.2 . . ?
C2C C2B C27 117.6 . . ?
C2C C2B H2B 121.2 . . ?
C2B C2C H2C 119.4 . . ?
C2B C2C C2D 121.3 . . ?
C2D C2C H2C 119.4 . . ?
C2C C2D H2D 119.3 . . ?
C2E C2D C2C 121.4 . . ?
C2E C2D H2D 119.3 . . ?
C28 C2E H2E 121.2 . . ?
C2D C2E C28 117.7 . . ?
C2D C2E H2E 121.2 . . ?
C29 C2F H2F 121.2 . . ?
C2G C2F C29 117.7 . . ?
C2G C2F H2F 121.2 . . ?
C2F C2G H2G 119.3 . . ?
C2F C2G C2H 121.4 . . ?
C2H C2G H2G 119.3 . . ?
C2G C2H H2H 119.4 . . ?
C2I C2H C2G 121.3 . . ?
C2I C2H H2H 119.4 . . ?
C2A C2I H2I 121.2 . . ?
C2H C2I C2A 117.6 . . ?
C2H C2I H2I 121.2 . . ?
C2K C2J C2N 121.1 . . ?
N4 C2J C2K 108.3 . . ?
N4 C2J C2N 130.6 . . ?
C2J C2K C2L 107.1 . . ?
C2J C2K C2Q 121.0 . . ?
C2Q C2K C2L 131.9 . . ?
C2M C2L C2K 107.2 . . ?
C2M C2L C2R 121.0 . . ?
C2R C2L C2K 131.8 . . ?
C2L C2M C2U 121.1 . . ?
N4 C2M C2L 108.3 . . ?
N4 C2M C2U 130.6 . . ?
C2J N4 C01S 112.8(11) . . ?
C2J N4 C2M 109.1 . . ?
C2M N4 C01S 137.3(11) . . ?
C2J C2N H2N 121.2 . . ?
C2O C2N C2J 117.6 . . ?
C2O C2N H2N 121.2 . . ?
C2N C2O H2O 119.4 . . ?
C2N C2O C2P 121.2 . . ?
C2P C2O H2O 119.4 . . ?
C2O C2P H2P 119.3 . . ?
C2Q C2P C2O 121.3 . . ?
C2Q C2P H2P 119.3 . . ?
C2K C2Q H2Q 121.2 . . ?
C2P C2Q C2K 117.7 . . ?
C2P C2Q H2Q 121.2 . . ?
C2L C2R H2R 121.2 . . ?
C2S C2R C2L 117.6 . . ?
C2S C2R H2R 121.2 . . ?
C2R C2S H2S 119.3 . . ?
C2R C2S C2T 121.4 . . ?
C2T C2S H2S 119.3 . . ?
C2S C2T H2T 119.4 . . ?
C2U C2T C2S 121.3 . . ?
C2U C2T H2T 119.4 . . ?
C2M C2U H2U 121.2 . . ?
C2T C2U C2M 117.6 . . ?
C2T C2U H2U 121.2 . . ?
C7 C6 C2W 121.1 . . ?
N5 C6 C7 108.3 . . ?
N5 C6 C2W 130.6 . . ?
C6 C7 C19 107.1 . . ?
C6 C7 C2Z 121.0 . . ?
C2Z C7 C19 131.9 . . ?
C2V C19 C7 107.2 . . ?
C2V C19 C30 121.0 . . ?
C30 C19 C7 131.8 . . ?
C19 C2V C33 121.2 . . ?
N5 C2V C19 108.3 . . ?
N5 C2V C33 130.6 . . ?
C6 N5 C1N 126.2(12) . . ?
C6 N5 C2V 109.1 . . ?
C2V N5 C1N 124.6(12) . . ?
C6 C2W H2W 121.2 . . ?
C2X C2W C6 117.6 . . ?
C2X C2W H2W 121.2 . . ?
C2W C2X H2X 119.4 . . ?
C2W C2X C2Y 121.3 . . ?
C2Y C2X H2X 119.4 . . ?
C2X C2Y H2Y 119.3 . . ?
C2Z C2Y C2X 121.4 . . ?
C2Z C2Y H2Y 119.3 . . ?
C7 C2Z H2Z 121.2 . . ?
C2Y C2Z C7 117.6 . . ?
C2Y C2Z H2Z 121.2 . . ?
C19 C30 H30 121.2 . . ?
C31 C30 C19 117.7 . . ?
C31 C30 H30 121.2 . . ?
C30 C31 H31 119.3 . . ?
C30 C31 C32 121.3 . . ?
C32 C31 H31 119.3 . . ?
C31 C32 H32 119.4 . . ?
C33 C32 C31 121.3 . . ?
C33 C32 H32 119.4 . . ?
C2V C33 H33 121.2 . . ?
C32 C33 C2V 117.6 . . ?
C32 C33 H33 121.2 . . ?
C35 C34 C38 121.2 . . ?
N4A C34 C35 108.3 . . ?
N4A C34 C38 130.6 . . ?
C34 C35 C36 107.2 . . ?
C34 C35 C3B 121.0 . . ?
C3B C35 C36 131.8 . . ?
C37 C36 C35 107.1 . . ?
C37 C36 C3C 121.0 . . ?
C3C C36 C35 131.9 . . ?
C36 C37 C3F 121.2 . . ?
N4A C37 C36 108.3 . . ?
N4A C37 C3F 130.6 . . ?
C34 N4A C01S 128.9(10) . . ?
C34 N4A C37 109.2 . . ?
C37 N4A C01S 121.3(10) . . ?
C34 C38 H38 121.2 . . ?
C39 C38 C34 117.6 . . ?
C39 C38 H38 121.2 . . ?
C38 C39 H39 119.4 . . ?
C38 C39 C3A 121.3 . . ?
C3A C39 H39 119.4 . . ?
C39 C3A H3A 119.3 . . ?
C3B C3A C39 121.4 . . ?
C3B C3A H3A 119.3 . . ?
C35 C3B H3B 121.2 . . ?
C3A C3B C35 117.7 . . ?
C3A C3B H3B 121.2 . . ?
C36 C3C H3C 121.2 . . ?
C3D C3C C36 117.7 . . ?
C3D C3C H3C 121.2 . . ?
C3C C3D H3D 119.3 . . ?
C3C C3D C3E 121.4 . . ?
C3E C3D H3D 119.3 . . ?
C3D C3E H3E 119.4 . . ?
C3F C3E C3D 121.2 . . ?
C3F C3E H3E 119.4 . . ?
C37 C3F H3F 121.2 . . ?
C3E C3F C37 117.6 . . ?
C3E C3F H3F 121.2 . . ?
C3H C3G C3K 121.2 . . ?
N7 C3G C3H 108.3 . . ?
N7 C3G C3K 130.6 . . ?
C3G C3H C3I 107.2 . . ?
C3G C3H C3N 121.0 . . ?
C3N C3H C3I 131.9 . . ?
C3J C3I C3H 107.2 . . ?
C3J C3I C3O 120.9 . . ?
C3O C3I C3H 131.9 . . ?
C3I C3J C3R 121.2 . . ?
N7 C3J C3I 108.3 . . ?
N7 C3J C3R 130.5 . . ?
C3G N7 C1B 128.3(9) . . ?
C3J N7 C1B 120.0(10) . . ?
C3J N7 C3G 109.1 . . ?
C3G C3K H3K 121.2 . . ?
C3L C3K C3G 117.6 . . ?
C3L C3K H3K 121.2 . . ?
C3K C3L H3L 119.4 . . ?
C3K C3L C3M 121.2 . . ?
C3M C3L H3L 119.4 . . ?
C3L C3M H3M 119.3 . . ?
C3N C3M C3L 121.4 . . ?
C3N C3M H3M 119.3 . . ?
C3H C3N H3N 121.2 . . ?
C3M C3N C3H 117.7 . . ?
C3M C3N H3N 121.2 . . ?
C3I C3O H3O 121.2 . . ?
C3P C3O C3I 117.6 . . ?
C3P C3O H3O 121.2 . . ?
C3O C3P H3P 119.3 . . ?
C3O C3P C3Q 121.4 . . ?
C3Q C3P H3P 119.3 . . ?
C3P C3Q H3Q 119.4 . . ?
C3R C3Q C3P 121.3 . . ?
C3R C3Q H3Q 119.4 . . ?
C3J C3R H3R 121.2 . . ?
C3Q C3R C3J 117.6 . . ?
C3Q C3R H3R 121.2 . . ?
C3T C3S C3W 121.2 . . ?
N8 C3S C3T 108.2 . . ?
N8 C3S C3W 130.6 . . ?
C3S C3T C3U 107.2 . . ?
C3S C3T C3Z 120.9 . . ?
C3Z C3T C3U 131.9 . . ?
C3V C3U C3T 107.1 . . ?
C3V C3U C40 121.0 . . ?
C40 C3U C3T 131.8 . . ?
C3U C3V C43 121.1 . . ?
N8 C3V C3U 108.3 . . ?
N8 C3V C43 130.6 . . ?
C3S N8 C1K 136.7(13) . . ?
C3V N8 C1K 113.7(13) . . ?
C3V N8 C3S 109.1 . . ?
C3S C3W H3W 121.2 . . ?
C3X C3W C3S 117.6 . . ?
C3X C3W H3W 121.2 . . ?
C3W C3X H3X 119.4 . . ?
C3W C3X C3Y 121.3 . . ?
C3Y C3X H3X 119.4 . . ?
C3X C3Y H3Y 119.3 . . ?
C3Z C3Y C3X 121.4 . . ?
C3Z C3Y H3Y 119.3 . . ?
C3T C3Z H3Z 121.2 . . ?
C3Y C3Z C3T 117.7 . . ?
C3Y C3Z H3Z 121.2 . . ?
C3U C40 H40 121.2 . . ?
C41 C40 C3U 117.6 . . ?
C41 C40 H40 121.2 . . ?
C40 C41 H41 119.3 . . ?
C40 C41 C42 121.3 . . ?
C42 C41 H41 119.3 . . ?
C41 C42 H42 119.3 . . ?
C43 C42 C41 121.3 . . ?
C43 C42 H42 119.3 . . ?
C3V C43 H43 121.2 . . ?
C42 C43 C3V 117.6 . . ?
C42 C43 H43 121.2 . . ?

loop_
_geom_bond_atom_site_label_1
_geom_bond_atom_site_label_2
_geom_bond_distance
_geom_bond_site_symmetry_2
_geom_bond_publ_flag
N001 C003 1.372(12) 2_656 ?
N001 C003 1.372(12) . ?
N001 C008 1.418(18) . ?
C002 C004 1.545(19) . ?
C002 C1 1.359(12) . ?
C002 C1 1.359(12) 2_656 ?
C003 C006 1.416(13) . ?
C003 C00B 1.381(13) . ?
C004 N007 1.327(11) . ?
C004 N007 1.327(11) 2_656 ?
C005 N007 1.372(13) . ?
C005 C4 1.445(14) . ?
C005 N00E 1.302(12) . ?
C006 C006 1.475(19) 2_656 ?
C006 C00R 1.382(13) . ?
C008 C2 1.412(13) 2_656 ?
C008 C2 1.412(13) . ?
C009 C00A 1.421(14) . ?
C009 N00P 1.402(14) . ?
C009 C00R 1.373(15) . ?
C00A H00A 0.9300 . ?
C00A C00B 1.361(13) . ?
C00B H00B 0.9300 . ?
C1 H1 0.9300 . ?
C1 C2 1.390(14) . ?
C4 C01M 1.415(17) . ?
C4 C01N 1.353(15) . ?
C3 N00I 1.397(15) . ?
C3 C01G 1.340(16) . ?
C3 C01Z 1.381(19) . ?
C00G C00J 1.437(16) . ?
C00G C00O 1.441(16) . ?
C00G C017 1.350(15) . ?
C00H N00I 1.383(15) . ?
C00H C00O 1.378(15) . ?
C00H C00Z 1.435(16) . ?
N00I C00J 1.398(15) . ?
C00J C010 1.390(15) . ?
N00K C00N 1.369(16) . ?
N00K C00T 1.380(18) . ?
N00K C01B 1.455(17) . ?
C00L N00P 1.418(17) . ?
C00L C00S 1.433(15) . ?
C00L C012 1.350(17) . ?
C2 H2 0.9300 . ?
C00N C00W 1.408(18) . ?
C00N C01X 1.409(18) . ?
C00O C018 1.420(17) . ?
N00P C00Q 1.364(16) . ?
C00Q C00Y 1.483(16) . ?
C00Q C019 1.397(18) . ?
C00R H00R 0.9300 . ?
C00S C00U 1.382(17) . ?
C00S C00Y 1.474(17) . ?
C00T C01I 1.411(19) . ?
C00T C01Y 1.397(18) . ?
C00U H00U 0.9300 . ?
C00U C00X 1.370(18) . ?
C00V H00V 0.9300 . ?
C00V C00Y 1.389(16) . ?
C00V C016 1.372(19) . ?
C00W C01I 1.389(18) . ?
C00W C01Q 1.398(18) . ?
C00X N011 1.438(17) . ?
C00X C015 1.425(16) . ?
C00Z H00Z 0.9300 . ?
C00Z C029 1.373(18) . ?
C010 H010 0.9300 . ?
C010 C025 1.420(17) . ?
N011 C01D 1.398(17) . ?
N011 C01U 1.377(18) . ?
C012 H012 0.9300 . ?
C012 C015 1.359(17) . ?
C015 H015 0.9300 . ?
C016 C01L 1.462(19) . ?
C016 N2 1.453(16) . ?
C016 N2A 1.419(17) . ?
C017 H017 0.9300 . ?
C017 C02K 1.423(19) . ?
C018 H018 0.9300 . ?
C018 C01B 1.398(16) . ?
C019 H019 0.9300 . ?
C019 C01L 1.383(17) . ?
C01A N01H 1.411(17) . ?
C01A C01J 1.413(18) . ?
C01A C024 1.385(18) . ?
C01B C029 1.443(18) . ?
C01C H01C 0.9300 . ?
C01C C01R 1.44(2) . ?
C01C C01X 1.394(17) . ?
C01D C01F 1.40(2) . ?
C01D C01W 1.40(2) . ?
C01E N01H 1.375(18) . ?
C01E C01K 1.430(18) . ?
C01E C02C 1.409(19) . ?
C01F H01F 0.9300 . ?
C01F C02B 1.34(2) . ?
C01G H01G 0.9300 . ?
C01G C01M 1.386(18) . ?
N01H C01R 1.422(18) . ?
C01I C01T 1.418(19) . ?
C01J C01K 1.452(19) . ?
C01J C02N 1.37(2) . ?
C01K C023 1.378(18) . ?
C01L H01L 0.9300 . ?
C01M H01M 0.9300 . ?
C01N H01N 0.9300 . ?
C01N C01Z 1.371(18) . ?
C01Q H01Q 0.9300 . ?
C01Q C01R 1.341(19) . ?
C01S C01T 1.40(2) . ?
C01S C02M 1.33(2) . ?
C01S N4 1.45(2) . ?
C01S N4A 1.457(19) . ?
C01T H01T 0.9300 . ?
C01U C028 1.363(19) . ?
C01U C02A 1.402(19) . ?
C01W C020 1.46(2) . ?
C01W C02A 1.36(2) . ?
C01X H01X 0.9300 . ?
C01Y H01Y 0.9300 . ?
C01Y C02M 1.40(2) . ?
C01Z H01Z 0.9300 . ?
C020 H020 0.9300 . ?
C020 C02F 1.34(3) . ?
C023 H023 0.9300 . ?
C023 C02O 1.43(2) . ?
C024 H024 0.9300 . ?
C024 C02J 1.40(2) . ?
C025 H025 0.9300 . ?
C025 C02K 1.36(2) . ?
C028 H028 0.9300 . ?
C028 C02W 1.42(2) . ?
C029 H029 0.9300 . ?
C02A C02X 1.52(3) . ?
C02B H02B 0.9300 . ?
C02B C02F 1.38(3) . ?
C02C H02C 0.9300 . ?
C02C C02E 1.345(19) . ?
C02E H02E 0.9300 . ?
C02E C02O 1.38(2) . ?
C02F H02F 0.9300 . ?
C02J H02J 0.9300 . ?
C02J C02R 1.39(2) . ?
C02K N6 1.540(16) . ?
C02K N1 1.591(17) . ?
C02M H02M 0.9300 . ?
C02N H02N 0.9300 . ?
C02N C02R 1.41(2) . ?
C02O H02O 0.9300 . ?
C02R H02R 0.9300 . ?
C02W H02W 0.9300 . ?
C02W C031 1.35(3) . ?
C02X H02X 0.9300 . ?
C02X C031 1.34(3) . ?
C031 H031 0.9300 . ?
C10 C11 1.4021 . ?
C10 N6 1.3914 . ?
C10 C14 1.4105 . ?
C11 C12 1.4399 . ?
C11 C18 1.4091 . ?
C12 C13 1.4022 . ?
C12 C1A 1.4089 . ?
C13 N6 1.3908 . ?
C13 C1D 1.4108 . ?
C14 H14 0.9300 . ?
C14 C15 1.3857 . ?
C15 H15 0.9300 . ?
C15 C16 1.4166 . ?
C16 C18 1.3861 . ?
C16 N3 1.401(13) . ?
C18 H18 0.9300 . ?
C1A H1A 0.9300 . ?
C1A C1B 1.3855 . ?
C1B C1C 1.4165 . ?
C1B N7 1.485(15) . ?
C1C H1C 0.9300 . ?
C1C C1D 1.3857 . ?
C1D H1D 0.9300 . ?
C1E C1F 1.4020 . ?
C1E N1 1.3911 . ?
C1E C1I 1.4105 . ?
C1F C1G 1.4398 . ?
C1F C1L 1.4091 . ?
C1G C1H 1.4025 . ?
C1G C1M 1.4092 . ?
C1H N1 1.3915 . ?
C1H C1P 1.4099 . ?
C1I H1I 0.9300 . ?
C1I C1J 1.3854 . ?
C1J H1J 0.9300 . ?
C1J C1K 1.4167 . ?
C1K C1L 1.3860 . ?
C1K N8 1.49(2) . ?
C1L H1L 0.9300 . ?
C1M H1M 0.9300 . ?
C1M C1N 1.3853 . ?
C1N C1O 1.4166 . ?
C1N N5 1.467(17) . ?
C1O H1O 0.9300 . ?
C1O C1P 1.3862 . ?
C1P H1P 0.9300 . ?
C5 C8 1.4023 . ?
C5 N2 1.3912 . ?
C5 C1R 1.4098 . ?
C8 C9 1.4396 . ?
C8 C1U 1.4091 . ?
C9 C1Q 1.4027 . ?
C9 C1V 1.4092 . ?
C1Q N2 1.3905 . ?
C1Q C1Y 1.4103 . ?
C1R H1R 0.9300 . ?
C1R C1S 1.3851 . ?
C1S H1S 0.9300 . ?
C1S C1T 1.4164 . ?
C1T H1T 0.9300 . ?
C1T C1U 1.3866 . ?
C1U H1U 0.9300 . ?
C1V H1V 0.9300 . ?
C1V C1W 1.3858 . ?
C1W H1W 0.9300 . ?
C1W C1X 1.4165 . ?
C1X H1X 0.9300 . ?
C1X C1Y 1.3857 . ?
C1Y H1Y 0.9300 . ?
C5A C8A 1.4024 . ?
C5A N2A 1.3915 . ?
C5A C1Z 1.4103 . ?
C8A C9A 1.4397 . ?
C8A C22 1.4087 . ?
C9A C17 1.4034 . ?
C9A C23 1.4088 . ?
C17 N2A 1.3909 . ?
C17 C26 1.4098 . ?
C1Z H1Z 0.9300 . ?
C1Z C20 1.3850 . ?
C20 H20 0.9300 . ?
C20 C21 1.4165 . ?
C21 H21 0.9300 . ?
C21 C22 1.3858 . ?
C22 H22 0.9300 . ?
C23 H23 0.9300 . ?
C23 C24 1.3858 . ?
C24 H24 0.9300 . ?
C24 C25 1.4169 . ?
C25 H25 0.9300 . ?
C25 C26 1.3853 . ?
C26 H26 0.9300 . ?
C27 C28 1.4027 . ?
C27 N3 1.3915 . ?
C27 C2B 1.4108 . ?
C28 C29 1.4396 . ?
C28 C2E 1.4092 . ?
C29 C2A 1.4026 . ?
C29 C2F 1.4091 . ?
C2A N3 1.3909 . ?
C2A C2I 1.4107 . ?
C2B H2B 0.9300 . ?
C2B C2C 1.3853 . ?
C2C H2C 0.9300 . ?
C2C C2D 1.4169 . ?
C2D H2D 0.9300 . ?
C2D C2E 1.3851 . ?
C2E H2E 0.9300 . ?
C2F H2F 0.9300 . ?
C2F C2G 1.3860 . ?
C2G H2G 0.9300 . ?
C2G C2H 1.4170 . ?
C2H H2H 0.9300 . ?
C2H C2I 1.3855 . ?
C2I H2I 0.9300 . ?
C2J C2K 1.4021 . ?
C2J N4 1.3910 . ?
C2J C2N 1.4101 . ?
C2K C2L 1.4405 . ?
C2K C2Q 1.4085 . ?
C2L C2M 1.4023 . ?
C2L C2R 1.4095 . ?
C2M N4 1.3911 . ?
C2M C2U 1.4104 . ?
C2N H2N 0.9300 . ?
C2N C2O 1.3854 . ?
C2O H2O 0.9300 . ?
C2O C2P 1.4172 . ?
C2P H2P 0.9300 . ?
C2P C2Q 1.3861 . ?
C2Q H2Q 0.9300 . ?
C2R H2R 0.9300 . ?
C2R C2S 1.3859 . ?
C2S H2S 0.9300 . ?
C2S C2T 1.4164 . ?
C2T H2T 0.9300 . ?
C2T C2U 1.3853 . ?
C2U H2U 0.9300 . ?
C6 C7 1.4022 . ?
C6 N5 1.3913 . ?
C6 C2W 1.4104 . ?
C7 C19 1.4402 . ?
C7 C2Z 1.4092 . ?
C19 C2V 1.4018 . ?
C19 C30 1.4091 . ?
C2V N5 1.3917 . ?
C2V C33 1.4101 . ?
C2W H2W 0.9300 . ?
C2W C2X 1.3852 . ?
C2X H2X 0.9300 . ?
C2X C2Y 1.4160 . ?
C2Y H2Y 0.9300 . ?
C2Y C2Z 1.3867 . ?
C2Z H2Z 0.9300 . ?
C30 H30 0.9300 . ?
C30 C31 1.3856 . ?
C31 H31 0.9300 . ?
C31 C32 1.4160 . ?
C32 H32 0.9300 . ?
C32 C33 1.3850 . ?
C33 H33 0.9300 . ?
C34 C35 1.4019 . ?
C34 N4A 1.3911 . ?
C34 C38 1.4106 . ?
C35 C36 1.4399 . ?
C35 C3B 1.4098 . ?
C36 C37 1.4022 . ?
C36 C3C 1.4091 . ?
C37 N4A 1.3917 . ?
C37 C3F 1.4100 . ?
C38 H38 0.9300 . ?
C38 C39 1.3854 . ?
C39 H39 0.9300 . ?
C39 C3A 1.4171 . ?
C3A H3A 0.9300 . ?
C3A C3B 1.3855 . ?
C3B H3B 0.9300 . ?
C3C H3C 0.9300 . ?
C3C C3D 1.3854 . ?
C3D H3D 0.9300 . ?
C3D C3E 1.4166 . ?
C3E H3E 0.9300 . ?
C3E C3F 1.3854 . ?
C3F H3F 0.9300 . ?
C3G C3H 1.4020 . ?
C3G N7 1.3918 . ?
C3G C3K 1.4102 . ?
C3H C3I 1.4397 . ?
C3H C3N 1.4092 . ?
C3I C3J 1.4021 . ?
C3I C3O 1.4092 . ?
C3J N7 1.3915 . ?
C3J C3R 1.4106 . ?
C3K H3K 0.9300 . ?
C3K C3L 1.3858 . ?
C3L H3L 0.9300 . ?
C3L C3M 1.4169 . ?
C3M H3M 0.9300 . ?
C3M C3N 1.3860 . ?
C3N H3N 0.9300 . ?
C3O H3O 0.9300 . ?
C3O C3P 1.3857 . ?
C3P H3P 0.9300 . ?
C3P C3Q 1.4165 . ?
C3Q H3Q 0.9300 . ?
C3Q C3R 1.3848 . ?
C3R H3R 0.9300 . ?
C3S C3T 1.4023 . ?
C3S N8 1.3912 . ?
C3S C3W 1.4103 . ?
C3T C3U 1.4392 . ?
C3T C3Z 1.4097 . ?
C3U C3V 1.4021 . ?
C3U C40 1.4087 . ?
C3V N8 1.3911 . ?
C3V C43 1.4104 . ?
C3W H3W 0.9300 . ?
C3W C3X 1.3854 . ?
C3X H3X 0.9300 . ?
C3X C3Y 1.4167 . ?
C3Y H3Y 0.9300 . ?
C3Y C3Z 1.3860 . ?
C3Z H3Z 0.9300 . ?
C40 H40 0.9300 . ?
C40 C41 1.3867 . ?
C41 H41 0.9300 . ?
C41 C42 1.4163 . ?
C42 H42 0.9300 . ?
C42 C43 1.3853 . ?
C43 H43 0.9300 . ?

loop_
_geom_torsion_atom_site_label_1
_geom_torsion_atom_site_label_2
_geom_torsion_atom_site_label_3
_geom_torsion_atom_site_label_4
_geom_torsion
_geom_torsion_site_symmetry_1
_geom_torsion_site_symmetry_2
_geom_torsion_site_symmetry_3
_geom_torsion_site_symmetry_4
_geom_torsion_publ_flag
N001 C003 C006 C006 -3.4(14) . . . 2_656 ?
N001 C003 C006 C00R 176.7(10) . . . . ?
N001 C003 C00B C00A -175.0(11) . . . . ?
N001 C008 C2 C1 -178.7(8) . . . . ?
C002 C004 N007 C005 -178.2(6) . . . . ?
C002 C1 C2 C008 -2.6(16) . . . . ?
C003 N001 C003 C006 1.4(6) 2_656 . . . ?
C003 N001 C003 C00B 175.7(15) 2_656 . . . ?
C003 N001 C008 C2 -71.1(9) . . . 2_656 ?
C003 N001 C008 C2 -71.1(9) 2_656 . . . ?
C003 N001 C008 C2 108.9(9) . . . . ?
C003 N001 C008 C2 108.9(9) 2_656 . . 2_656 ?
C003 C006 C00R C009 -0.3(18) . . . . ?
C004 C002 C1 C2 -178.7(8) . . . . ?
C005 C4 C01M C01G -175.5(14) . . . . ?
C005 C4 C01N C01Z 177.8(15) . . . . ?
C006 C003 C00B C00A -1.0(16) . . . . ?
C006 C006 C00R C009 179.8(17) 2_656 . . . ?
N007 C004 N007 C005 1.8(6) 2_656 . . . ?
N007 C005 C4 C01M -11.9(16) . . . . ?
N007 C005 C4 C01N 174.0(12) . . . . ?
N007 C005 N00E C005 2.0(7) . . . 2_656 ?
C008 N001 C003 C006 -178.6(6) . . . . ?
C008 N001 C003 C00B -4.3(15) . . . . ?
C009 C00A C00B C003 -0.3(16) . . . . ?
C009 N00P C00Q C00Y 171.4(10) . . . . ?
C009 N00P C00Q C019 -15(2) . . . . ?
C00A C009 N00P C00L -72.0(15) . . . . ?
C00A C009 N00P C00Q 118.2(14) . . . . ?
C00A C009 C00R C006 -1.0(18) . . . . ?
C00B C003 C006 C006 -178.8(12) . . . 2_656 ?
C00B C003 C006 C00R 1.3(16) . . . . ?
C1 C002 C004 N007 177.0(7) 2_656 . . . ?
C1 C002 C004 N007 -3.0(7) . . . . ?
C1 C002 C004 N007 177.0(7) . . . 2_656 ?
C1 C002 C004 N007 -3.0(7) 2_656 . . 2_656 ?
C1 C002 C1 C2 1.3(8) 2_656 . . . ?
C4 C005 N007 C004 179.4(8) . . . . ?
C4 C005 N00E C005 178.7(11) . . . 2_656 ?
C4 C01N C01Z C3 -5(3) . . . . ?
N00E C005 N007 C004 -3.8(12) . . . . ?
N00E C005 C4 C01M 171.3(11) . . . . ?
N00E C005 C4 C01N -2.8(17) . . . . ?
C3 N00I C00J C00G -174.0(11) . . . . ?
C3 N00I C00J C010 10(2) . . . . ?
C3 C01G C01M C4 0(3) . . . . ?
C00G C00J C010 C025 0.8(18) . . . . ?
C00G C00O C018 C01B 177.0(12) . . . . ?
C00G C017 C02K C025 -5(3) . . . . ?
C00G C017 C02K N6 -156.6(13) . . . . ?
C00G C017 C02K N1 147.3(14) . . . . ?
C00H N00I C00J C00G -1.8(13) . . . . ?
C00H N00I C00J C010 -178.0(11) . . . . ?
C00H C00O C018 C01B -1.5(17) . . . . ?
C00H C00Z C029 C01B 3(2) . . . . ?
N00I C3 C01G C01M 178.0(14) . . . . ?
N00I C3 C01Z C01N -175.7(14) . . . . ?
N00I C00H C00O C00G -0.7(13) . . . . ?
N00I C00H C00O C018 178.1(10) . . . . ?
N00I C00H C00Z C029 -178.4(12) . . . . ?
N00I C00J C010 C025 176.5(13) . . . . ?
C00J C00G C00O C00H -0.4(12) . . . . ?
C00J C00G C00O C018 -179.0(12) . . . . ?
C00J C00G C017 C02K 4(2) . . . . ?
C00J C010 C025 C02K -1(2) . . . . ?
N00K C00N C00W C01I 1.9(14) . . . . ?
N00K C00N C00W C01Q 179.1(11) . . . . ?
N00K C00N C01X C01C 179.4(13) . . . . ?
N00K C00T C01I C00W 5.8(17) . . . . ?
N00K C00T C01I C01T -179.9(12) . . . . ?
N00K C00T C01Y C02M 174.4(18) . . . . ?
N00K C01B C029 C00Z 176.9(12) . . . . ?
C00L N00P C00Q C00Y 0.3(14) . . . . ?
C00L N00P C00Q C019 174.3(13) . . . . ?
C00L C00S C00U C00X -5.3(17) . . . . ?
C00L C00S C00Y C00Q 0.9(11) . . . . ?
C00L C00S C00Y C00V -176.7(13) . . . . ?
C00L C012 C015 C00X -2(2) . . . . ?
C2 C008 C2 C1 1.3(8) 2_656 . . . ?
C00N N00K C00T C01I -4.7(18) . . . . ?
C00N N00K C00T C01Y -177.5(15) . . . . ?
C00N N00K C01B C018 69.2(18) . . . . ?
C00N N00K C01B C029 -112.4(15) . . . . ?
C00N C00W C01I C00T -4.7(15) . . . . ?
C00N C00W C01I C01T -177.5(16) . . . . ?
C00N C00W C01Q C01R 4.4(19) . . . . ?
C00O C00G C00J N00I 1.4(13) . . . . ?
C00O C00G C00J C010 177.9(10) . . . . ?
C00O C00G C017 C02K -176.2(14) . . . . ?
C00O C00H N00I C3 173.7(11) . . . . ?
C00O C00H N00I C00J 1.6(13) . . . . ?
C00O C00H C00Z C029 -0.1(18) . . . . ?
C00O C018 C01B N00K -177.6(10) . . . . ?
C00O C018 C01B C029 4.0(17) . . . . ?
N00P C009 C00A C00B -176.0(11) . . . . ?
N00P C009 C00R C006 176.4(11) . . . . ?
N00P C00L C00S C00U -176.0(10) . . . . ?
N00P C00L C00S C00Y -0.8(12) . . . . ?
N00P C00L C012 C015 179.8(12) . . . . ?
N00P C00Q C00Y C00S -0.8(12) . . . . ?
N00P C00Q C00Y C00V 177.3(10) . . . . ?
N00P C00Q C019 C01L 179.2(13) . . . . ?
C00Q C019 C01L C016 10(2) . . . . ?
C00R C009 C00A C00B 1.3(16) . . . . ?
C00R C009 N00P C00L 110.7(14) . . . . ?
C00R C009 N00P C00Q -59.1(17) . . . . ?
C00S C00L N00P C009 -170.7(10) . . . . ?
C00S C00L N00P C00Q 0.3(14) . . . . ?
C00S C00L C012 C015 -1.0(19) . . . . ?
C00S C00U C00X N011 175.4(10) . . . . ?
C00S C00U C00X C015 2.4(18) . . . . ?
C00T N00K C00N C00W 1.8(16) . . . . ?
C00T N00K C00N C01X -175.3(13) . . . . ?
C00T N00K C01B C018 -112.7(16) . . . . ?
C00T N00K C01B C029 66(2) . . . . ?
C00T C01I C01T C01S 7(2) . . . . ?
C00T C01Y C02M C01S 1(3) . . . . ?
C00U C00S C00Y C00Q 175.0(12) . . . . ?
C00U C00S C00Y C00V -3(2) . . . . ?
C00U C00X N011 C01D 62.1(19) . . . . ?
C00U C00X N011 C01U -111.5(16) . . . . ?
C00U C00X C015 C012 1.3(19) . . . . ?
C00V C016 C01L C019 -7.2(19) . . . . ?
C00V C016 N2 C5 -64.1(14) . . . . ?
C00V C016 N2 C1Q 137.9(10) . . . . ?
C00V C016 N2A C5A -72(2) . . . . ?
C00V C016 N2A C17 98(2) . . . . ?
C00W C00N C01X C01C 2.7(19) . . . . ?
C00W C01I C01T C01S 179.1(15) . . . . ?
C00W C01Q C01R C01C -4(2) . . . . ?
C00W C01Q C01R N01H 175.8(11) . . . . ?
C00X N011 C01D C01F 9(2) . . . . ?
C00X N011 C01D C01W -174.9(13) . . . . ?
C00X N011 C01U C028 -9(3) . . . . ?
C00X N011 C01U C02A 171.4(14) . . . . ?
C00Y C00Q C019 C01L -7.3(19) . . . . ?
C00Y C00S C00U C00X -178.9(11) . . . . ?
C00Y C00V C016 C01L 2.4(19) . . . . ?
C00Y C00V C016 N2 -179.1(10) . . . . ?
C00Y C00V C016 N2A 175.1(14) . . . . ?
C00Z C00H N00I C3 -7.9(19) . . . . ?
C00Z C00H N00I C00J -180.0(11) . . . . ?
C00Z C00H C00O C00G -179.3(11) . . . . ?
C00Z C00H C00O C018 -0.4(17) . . . . ?
C010 C025 C02K C017 3(3) . . . . ?
C010 C025 C02K N6 151.8(15) . . . . ?
C010 C025 C02K N1 -150.3(14) . . . . ?
N011 C00X C015 C012 -171.7(13) . . . . ?
N011 C01D C01F C02B 179.3(16) . . . . ?
N011 C01D C01W C020 177.1(14) . . . . ?
N011 C01D C01W C02A 3.8(17) . . . . ?
N011 C01U C028 C02W 174.2(18) . . . . ?
N011 C01U C02A C01W 6(2) . . . . ?
N011 C01U C02A C02X 176.8(14) . . . . ?
C012 C00L N00P C009 9(2) . . . . ?
C012 C00L N00P C00Q 179.6(13) . . . . ?
C012 C00L C00S C00U 4.6(17) . . . . ?
C012 C00L C00S C00Y 179.8(11) . . . . ?
C015 C00X N011 C01D -125.1(14) . . . . ?
C015 C00X N011 C01U 61.3(18) . . . . ?
C016 C00V C00Y C00Q -0.1(18) . . . . ?
C016 C00V C00Y C00S 177.3(12) . . . . ?
C017 C00G C00J N00I -179.1(12) . . . . ?
C017 C00G C00J C010 -2.6(19) . . . . ?
C017 C00G C00O C00H -179.8(15) . . . . ?
C017 C00G C00O C018 2(2) . . . . ?
C017 C02K N6 C10 74.6(19) . . . . ?
C017 C02K N6 C13 -113.9(12) . . . . ?
C017 C02K N1 C1E 99.9(15) . . . . ?
C017 C02K N1 C1H -59(2) . . . . ?
C018 C01B C029 C00Z -5(2) . . . . ?
C019 C00Q C00Y C00S -175.7(11) . . . . ?
C019 C00Q C00Y C00V 2.4(16) . . . . ?
C01A N01H C01R C01C -54(2) . . . . ?
C01A N01H C01R C01Q 125.5(17) . . . . ?
C01A C01J C01K C01E 3.1(17) . . . . ?
C01A C01J C01K C023 -179.8(18) . . . . ?
C01A C01J C02N C02R -3(3) . . . . ?
C01A C024 C02J C02R 1(3) . . . . ?
C01B N00K C00N C00W -179.9(13) . . . . ?
C01B N00K C00N C01X 3(2) . . . . ?
C01B N00K C00T C01I 177.0(13) . . . . ?
C01B N00K C00T C01Y 4(3) . . . . ?
C01D N011 C01U C028 176.2(17) . . . . ?
C01D N011 C01U C02A -3.3(16) . . . . ?
C01D C01F C02B C02F -2(3) . . . . ?
C01D C01W C020 C02F 7(2) . . . . ?
C01D C01W C02A C01U -6(2) . . . . ?
C01D C01W C02A C02X -174.6(18) . . . . ?
C01E N01H C01R C01C 130.1(16) . . . . ?
C01E N01H C01R C01Q -50(2) . . . . ?
C01E C01K C023 C02O -5(2) . . . . ?
C01E C02C C02E C02O -8(3) . . . . ?
C01F C01D C01W C020 -6(2) . . . . ?
C01F C01D C01W C02A -179.2(13) . . . . ?
C01F C02B C02F C020 4(3) . . . . ?
C01G C3 N00I C00H -65.1(18) . . . . ?
C01G C3 N00I C00J 105.6(16) . . . . ?
C01G C3 C01Z C01N 3(2) . . . . ?
N01H C01A C01J C01K -6.1(16) . . . . ?
N01H C01A C01J C02N 179.7(15) . . . . ?
N01H C01A C024 C02J -177.4(16) . . . . ?
N01H C01E C01K C01J 1.1(18) . . . . ?
N01H C01E C01K C023 -176.5(15) . . . . ?
N01H C01E C02C C02E -177.7(19) . . . . ?
C01I C00T C01Y C02M 2(2) . . . . ?
C01I C00W C01Q C01R -179.4(14) . . . . ?
C01J C01A N01H C01E 7.0(17) . . . . ?
C01J C01A N01H C01R -168.9(15) . . . . ?
C01J C01A C024 C02J -4(2) . . . . ?
C01J C01K C023 C02O 178.1(16) . . . . ?
C01J C02N C02R C02J 1(3) . . . . ?
C01K C01E N01H C01A -5.0(19) . . . . ?
C01K C01E N01H C01R 171.0(15) . . . . ?
C01K C01E C02C C02E 7(3) . . . . ?
C01K C01J C02N C02R -175.9(18) . . . . ?
C01K C023 C02O C02E 4(3) . . . . ?
C01L C016 N2 C5 114.3(14) . . . . ?
C01L C016 N2 C1Q -43.8(15) . . . . ?
C01L C016 N2A C5A 101.8(12) . . . . ?
C01L C016 N2A C17 -88.3(12) . . . . ?
C01M C4 C01N C01Z 3(2) . . . . ?
C01N C4 C01M C01G -1(2) . . . . ?
C01Q C00W C01I C00T 178.8(14) . . . . ?
C01Q C00W C01I C01T 6(3) . . . . ?
C01R C01C C01X C00N -2.5(19) . . . . ?
C01T C01S C02M C01Y -1(3) . . . . ?
C01T C01S N4 C2J 144.7(10) . . . . ?
C01T C01S N4 C2M -47.2(19) . . . . ?
C01T C01S N4A C34 107(2) . . . . ?
C01T C01S N4A C37 -84.1(19) . . . . ?
C01U N011 C01D C01F -176.8(14) . . . . ?
C01U N011 C01D C01W -0.3(15) . . . . ?
C01U C028 C02W C031 10(4) . . . . ?
C01U C02A C02X C031 8(3) . . . . ?
C01W C01D C01F C02B 3(2) . . . . ?
C01W C020 C02F C02B -7(3) . . . . ?
C01W C02A C02X C031 176(2) . . . . ?
C01X C00N C00W C01I 179.2(12) . . . . ?
C01X C00N C00W C01Q -3.6(19) . . . . ?
C01X C01C C01R N01H -176.8(12) . . . . ?
C01X C01C C01R C01Q 3(2) . . . . ?
C01Y C00T C01I C00W 179.5(13) . . . . ?
C01Y C00T C01I C01T -6(2) . . . . ?
C01Z C3 N00I C00H 113.4(16) . . . . ?
C01Z C3 N00I C00J -75.9(17) . . . . ?
C01Z C3 C01G C01M -1(2) . . . . ?
C020 C01W C02A C01U -177(2) . . . . ?
C020 C01W C02A C02X 14(4) . . . . ?
C024 C01A N01H C01E -178.5(16) . . . . ?
C024 C01A N01H C01R 6(3) . . . . ?
C024 C01A C01J C01K 178.8(13) . . . . ?
C024 C01A C01J C02N 5(2) . . . . ?
C024 C02J C02R C02N 0(3) . . . . ?
C025 C02K N6 C10 -77(3) . . . . ?
C025 C02K N6 C13 94.4(18) . . . . ?
C025 C02K N1 C1E -106.3(14) . . . . ?
C025 C02K N1 C1H 95.0(16) . . . . ?
C028 C01U C02A C01W -173.7(16) . . . . ?
C028 C01U C02A C02X -3(3) . . . . ?
C028 C02W C031 C02X -4(5) . . . . ?
C02A C01U C028 C02W -6(3) . . . . ?
C02A C01W C020 C02F 178(2) . . . . ?
C02A C02X C031 C02W -5(5) . . . . ?
C02C C01E N01H C01A 178.9(18) . . . . ?
C02C C01E N01H C01R -5(3) . . . . ?
C02C C01E C01K C01J 177.4(16) . . . . ?
C02C C01E C01K C023 0(3) . . . . ?
C02C C02E C02O C023 2(4) . . . . ?
C02M C01S C01T C01I -3(2) . . . . ?
C02M C01S N4 C2J -39(3) . . . . ?
C02M C01S N4 C2M 129(2) . . . . ?
C02M C01S N4A C34 -74.8(17) . . . . ?
C02M C01S N4A C37 94.3(17) . . . . ?
C02N C01J C01K C01E 176.2(19) . . . . ?
C02N C01J C01K C023 -7(3) . . . . ?
C10 C11 C12 C13 -0.1 . . . . ?
C10 C11 C12 C1A 179.6 . . . . ?
C10 C11 C18 C16 -0.2 . . . . ?
C10 C14 C15 C16 -0.2 . . . . ?
C11 C10 N6 C02K 171.1(19) . . . . ?
C11 C10 N6 C13 -0.2 . . . . ?
C11 C10 C14 C15 0.0 . . . . ?
C11 C12 C13 N6 -0.1 . . . . ?
C11 C12 C13 C1D 179.8 . . . . ?
C11 C12 C1A C1B -179.5 . . . . ?
C12 C11 C18 C16 179.5 . . . . ?
C12 C13 N6 C02K -174.3(12) . . . . ?
C12 C13 N6 C10 0.2 . . . . ?
C12 C13 C1D C1C -0.2 . . . . ?
C12 C1A C1B C1C -0.3 . . . . ?
C12 C1A C1B N7 165.2(15) . . . . ?
C13 C12 C1A C1B 0.2 . . . . ?
N6 C10 C11 C12 0.2 . . . . ?
N6 C10 C11 C18 179.9 . . . . ?
N6 C10 C14 C15 -179.7 . . . . ?
N6 C13 C1D C1C 179.6 . . . . ?
C14 C10 C11 C12 -179.6 . . . . ?
C14 C10 C11 C18 0.2 . . . . ?
C14 C10 N6 C02K -9.1(19) . . . . ?
C14 C10 N6 C13 179.5 . . . . ?
C14 C15 C16 C18 0.2 . . . . ?
C14 C15 C16 N3 173.9(13) . . . . ?
C15 C16 C18 C11 0.0 . . . . ?
C15 C16 N3 C27 -106.6(10) . . . . ?
C15 C16 N3 C2A 78.3(12) . . . . ?
C18 C11 C12 C13 -179.8 . . . . ?
C18 C11 C12 C1A -0.1 . . . . ?
C18 C16 N3 C27 67.2(12) . . . . ?
C18 C16 N3 C2A -108.0(8) . . . . ?
C1A C12 C13 N6 -179.8 . . . . ?
C1A C12 C13 C1D 0.0 . . . . ?
C1A C1B C1C C1D 0.1 . . . . ?
C1A C1B N7 C3G -17.6(18) . . . . ?
C1A C1B N7 C3J 142.2(7) . . . . ?
C1B C1C C1D C13 0.1 . . . . ?
C1C C1B N7 C3G 148.5(9) . . . . ?
C1C C1B N7 C3J -51.7(15) . . . . ?
C1D C13 N6 C02K 5.9(12) . . . . ?
C1D C13 N6 C10 -179.6 . . . . ?
C1E C1F C1G C1H -0.1 . . . . ?
C1E C1F C1G C1M 179.6 . . . . ?
C1E C1F C1L C1K -0.3 . . . . ?
C1E C1I C1J C1K -0.2 . . . . ?
C1F C1E N1 C02K -164.7(13) . . . . ?
C1F C1E N1 C1H -0.2 . . . . ?
C1F C1E C1I C1J 0.0 . . . . ?
C1F C1G C1H N1 0.0 . . . . ?
C1F C1G C1H C1P 179.7 . . . . ?
C1F C1G C1M C1N -179.4 . . . . ?
C1G C1F C1L C1K 179.5 . . . . ?
C1G C1H N1 C02K 159.2(18) . . . . ?
C1G C1H N1 C1E 0.1 . . . . ?
C1G C1H C1P C1O -0.2 . . . . ?
C1G C1M C1N C1O -0.2 . . . . ?
C1G C1M C1N N5 169.9(17) . . . . ?
C1H C1G C1M C1N 0.2 . . . . ?
N1 C1E C1F C1G 0.1 . . . . ?
N1 C1E C1F C1L 180.0 . . . . ?
N1 C1E C1I C1J -179.7 . . . . ?
N1 C1H C1P C1O 179.5 . . . . ?
C1I C1E C1F C1G -179.6 . . . . ?
C1I C1E C1F C1L 0.2 . . . . ?
C1I C1E N1 C02K 14.9(13) . . . . ?
C1I C1E N1 C1H 179.5 . . . . ?
C1I C1J C1K C1L 0.1 . . . . ?
C1I C1J C1K N8 165.7(15) . . . . ?
C1J C1K C1L C1F 0.1 . . . . ?
C1J C1K N8 C3S -77(2) . . . . ?
C1J C1K N8 C3V 94.3(13) . . . . ?
C1L C1F C1G C1H -179.9 . . . . ?
C1L C1F C1G C1M -0.2 . . . . ?
C1L C1K N8 C3S 88(2) . . . . ?
C1L C1K N8 C3V -100.7(13) . . . . ?
C1M C1G C1H N1 -179.8 . . . . ?
C1M C1G C1H C1P 0.0 . . . . ?
C1M C1N C1O C1P 0.1 . . . . ?
C1M C1N N5 C6 -75.6(16) . . . . ?
C1M C1N N5 C2V 102.3(13) . . . . ?
C1N C1O C1P C1H 0.1 . . . . ?
C1O C1N N5 C6 95.6(12) . . . . ?
C1O C1N N5 C2V -86.5(12) . . . . ?
C1P C1H N1 C02K -20.6(18) . . . . ?
C1P C1H N1 C1E -179.6 . . . . ?
C5 C8 C9 C1Q -0.1 . . . . ?
C5 C8 C9 C1V 179.6 . . . . ?
C5 C8 C1U C1T -0.2 . . . . ?
C5 C1R C1S C1T -0.2 . . . . ?
C8 C5 N2 C016 -159.9(12) . . . . ?
C8 C5 N2 C1Q -0.2 . . . . ?
C8 C5 C1R C1S 0.0 . . . . ?
C8 C9 C1Q N2 0.0 . . . . ?
C8 C9 C1Q C1Y 179.7 . . . . ?
C8 C9 C1V C1W -179.5 . . . . ?
C9 C8 C1U C1T 179.5 . . . . ?
C9 C1Q N2 C016 162.2(10) . . . . ?
C9 C1Q N2 C5 0.1 . . . . ?
C9 C1Q C1Y C1X -0.2 . . . . ?
C9 C1V C1W C1X -0.2 . . . . ?
C1Q C9 C1V C1W 0.1 . . . . ?
N2 C016 C01L C019 174.6(13) . . . . ?
N2 C5 C8 C9 0.2 . . . . ?
N2 C5 C8 C1U 180.0 . . . . ?
N2 C5 C1R C1S -179.7 . . . . ?
N2 C1Q C1Y C1X 179.5 . . . . ?
C1R C5 C8 C9 -179.6 . . . . ?
C1R C5 C8 C1U 0.2 . . . . ?
C1R C5 N2 C016 19.8(12) . . . . ?
C1R C5 N2 C1Q 179.5 . . . . ?
C1R C1S C1T C1U 0.2 . . . . ?
C1S C1T C1U C8 0.1 . . . . ?
C1U C8 C9 C1Q -179.9 . . . . ?
C1U C8 C9 C1V -0.2 . . . . ?
C1V C9 C1Q N2 -179.7 . . . . ?
C1V C9 C1Q C1Y 0.0 . . . . ?
C1V C1W C1X C1Y 0.0 . . . . ?
C1W C1X C1Y C1Q 0.2 . . . . ?
C1Y C1Q N2 C016 -17.5(10) . . . . ?
C1Y C1Q N2 C5 -179.6 . . . . ?
C5A C8A C9A C17 0.0 . . . . ?
C5A C8A C9A C23 179.6 . . . . ?
C5A C8A C22 C21 -0.3 . . . . ?
C5A C1Z C20 C21 -0.2 . . . . ?
C8A C5A N2A C016 171.2(15) . . . . ?
C8A C5A N2A C17 -0.2 . . . . ?
C8A C5A C1Z C20 0.0 . . . . ?
C8A C9A C17 N2A -0.1 . . . . ?
C8A C9A C17 C26 179.7 . . . . ?
C8A C9A C23 C24 -179.5 . . . . ?
C9A C8A C22 C21 179.5 . . . . ?
C9A C17 N2A C016 -171.0(16) . . . . ?
C9A C17 N2A C5A 0.2 . . . . ?
C9A C17 C26 C25 -0.2 . . . . ?
C9A C23 C24 C25 -0.2 . . . . ?
C17 C9A C23 C24 0.1 . . . . ?
N2A C016 C01L C019 177.7(12) . . . . ?
N2A C5A C8A C9A 0.1 . . . . ?
N2A C5A C8A C22 180.0 . . . . ?
N2A C5A C1Z C20 -179.7 . . . . ?
N2A C17 C26 C25 179.6 . . . . ?
C1Z C5A C8A C9A -179.6 . . . . ?
C1Z C5A C8A C22 0.2 . . . . ?
C1Z C5A N2A C016 -9.1(15) . . . . ?
C1Z C5A N2A C17 179.5 . . . . ?
C1Z C20 C21 C22 0.1 . . . . ?
C20 C21 C22 C8A 0.1 . . . . ?
C22 C8A C9A C17 -179.8 . . . . ?
C22 C8A C9A C23 -0.2 . . . . ?
C23 C9A C17 N2A -179.7 . . . . ?
C23 C9A C17 C26 0.1 . . . . ?
C23 C24 C25 C26 0.0 . . . . ?
C24 C25 C26 C17 0.2 . . . . ?
C26 C17 N2A C016 9.2(16) . . . . ?
C26 C17 N2A C5A -179.6 . . . . ?
C27 C28 C29 C2A -0.1 . . . . ?
C27 C28 C29 C2F 179.6 . . . . ?
C27 C28 C2E C2D -0.2 . . . . ?
C27 C2B C2C C2D -0.1 . . . . ?
C28 C27 N3 C16 -175.9(13) . . . . ?
C28 C27 N3 C2A -0.2 . . . . ?
C28 C27 C2B C2C 0.0 . . . . ?
C28 C29 C2A N3 0.0 . . . . ?
C28 C29 C2A C2I 179.7 . . . . ?
C28 C29 C2F C2G -179.5 . . . . ?
C29 C28 C2E C2D 179.5 . . . . ?
C29 C2A N3 C16 176.1(12) . . . . ?
C29 C2A N3 C27 0.2 . . . . ?
C29 C2A C2I C2H -0.2 . . . . ?
C29 C2F C2G C2H -0.2 . . . . ?
C2A C29 C2F C2G 0.2 . . . . ?
N3 C16 C18 C11 -173.6(13) . . . . ?
N3 C27 C28 C29 0.2 . . . . ?
N3 C27 C28 C2E 180.0 . . . . ?
N3 C27 C2B C2C -179.8 . . . . ?
N3 C2A C2I C2H 179.5 . . . . ?
C2B C27 C28 C29 -179.6 . . . . ?
C2B C27 C28 C2E 0.1 . . . . ?
C2B C27 N3 C16 3.9(13) . . . . ?
C2B C27 N3 C2A 179.6 . . . . ?
C2B C2C C2D C2E 0.1 . . . . ?
C2C C2D C2E C28 0.0 . . . . ?
C2E C28 C29 C2A -179.8 . . . . ?
C2E C28 C29 C2F -0.1 . . . . ?
C2F C29 C2A N3 -179.7 . . . . ?
C2F C29 C2A C2I 0.0 . . . . ?
C2F C2G C2H C2I 0.0 . . . . ?
C2G C2H C2I C2A 0.1 . . . . ?
C2I C2A N3 C16 -3.6(12) . . . . ?
C2I C2A N3 C27 -179.6 . . . . ?
C2J C2K C2L C2M -0.1 . . . . ?
C2J C2K C2L C2R 179.6 . . . . ?
C2J C2K C2Q C2P -0.2 . . . . ?
C2J C2N C2O C2P -0.2 . . . . ?
C2K C2J N4 C01S 171.3(13) . . . . ?
C2K C2J N4 C2M -0.2 . . . . ?
C2K C2J C2N C2O 0.0 . . . . ?
C2K C2L C2M N4 0.0 . . . . ?
C2K C2L C2M C2U 179.8 . . . . ?
C2K C2L C2R C2S -179.5 . . . . ?
C2L C2K C2Q C2P 179.5 . . . . ?
C2L C2M N4 C01S -168.2(18) . . . . ?
C2L C2M N4 C2J 0.2 . . . . ?
C2L C2M C2U C2T -0.2 . . . . ?
C2L C2R C2S C2T -0.2 . . . . ?
C2M C2L C2R C2S 0.1 . . . . ?
N4 C01S C01T C01I 173.6(14) . . . . ?
N4 C01S C02M C01Y -177(2) . . . . ?
N4 C2J C2K C2L 0.2 . . . . ?
N4 C2J C2K C2Q 179.9 . . . . ?
N4 C2J C2N C2O -179.7 . . . . ?
N4 C2M C2U C2T 179.6 . . . . ?
C2N C2J C2K C2L -179.6 . . . . ?
C2N C2J C2K C2Q 0.2 . . . . ?
C2N C2J N4 C01S -9.0(13) . . . . ?
C2N C2J N4 C2M 179.5 . . . . ?
C2N C2O C2P C2Q 0.2 . . . . ?
C2O C2P C2Q C2K 0.0 . . . . ?
C2Q C2K C2L C2M -179.8 . . . . ?
C2Q C2K C2L C2R -0.1 . . . . ?
C2R C2L C2M N4 -179.8 . . . . ?
C2R C2L C2M C2U 0.0 . . . . ?
C2R C2S C2T C2U 0.0 . . . . ?
C2S C2T C2U C2M 0.1 . . . . ?
C2U C2M N4 C01S 12.0(18) . . . . ?
C2U C2M N4 C2J -179.6 . . . . ?
C6 C7 C19 C2V -0.1 . . . . ?
C6 C7 C19 C30 179.6 . . . . ?
C6 C7 C2Z C2Y -0.2 . . . . ?
C6 C2W C2X C2Y -0.2 . . . . ?
C7 C6 N5 C1N 178.0(16) . . . . ?
C7 C6 N5 C2V -0.2 . . . . ?
C7 C6 C2W C2X 0.0 . . . . ?
C7 C19 C2V N5 0.0 . . . . ?
C7 C19 C2V C33 179.7 . . . . ?
C7 C19 C30 C31 -179.5 . . . . ?
C19 C7 C2Z C2Y 179.5 . . . . ?
C19 C2V N5 C1N -178.1(16) . . . . ?
C19 C2V N5 C6 0.2 . . . . ?
C19 C2V C33 C32 -0.2 . . . . ?
C19 C30 C31 C32 -0.2 . . . . ?
C2V C19 C30 C31 0.2 . . . . ?
N5 C1N C1O C1P -172.0(14) . . . . ?
N5 C6 C7 C19 0.2 . . . . ?
N5 C6 C7 C2Z 180.0 . . . . ?
N5 C6 C2W C2X -179.7 . . . . ?
N5 C2V C33 C32 179.6 . . . . ?
C2W C6 C7 C19 -179.6 . . . . ?
C2W C6 C7 C2Z 0.2 . . . . ?
C2W C6 N5 C1N -2.3(16) . . . . ?
C2W C6 N5 C2V 179.6 . . . . ?
C2W C2X C2Y C2Z 0.1 . . . . ?
C2X C2Y C2Z C7 0.1 . . . . ?
C2Z C7 C19 C2V -179.8 . . . . ?
C2Z C7 C19 C30 -0.2 . . . . ?
C30 C19 C2V N5 -179.8 . . . . ?
C30 C19 C2V C33 0.0 . . . . ?
C30 C31 C32 C33 0.0 . . . . ?
C31 C32 C33 C2V 0.1 . . . . ?
C33 C2V N5 C1N 2.2(16) . . . . ?
C33 C2V N5 C6 -179.6 . . . . ?
C34 C35 C36 C37 -0.1 . . . . ?
C34 C35 C36 C3C 179.6 . . . . ?
C34 C35 C3B C3A -0.3 . . . . ?
C34 C38 C39 C3A -0.2 . . . . ?
C35 C34 N4A C01S 170.0(15) . . . . ?
C35 C34 N4A C37 -0.2 . . . . ?
C35 C34 C38 C39 0.0 . . . . ?
C35 C36 C37 N4A 0.0 . . . . ?
C35 C36 C37 C3F 179.8 . . . . ?
C35 C36 C3C C3D -179.5 . . . . ?
C36 C35 C3B C3A 179.5 . . . . ?
C36 C37 N4A C01S -170.9(14) . . . . ?
C36 C37 N4A C34 0.1 . . . . ?
C36 C37 C3F C3E -0.2 . . . . ?
C36 C3C C3D C3E -0.2 . . . . ?
C37 C36 C3C C3D 0.2 . . . . ?
N4A C01S C01T C01I 174.9(16) . . . . ?
N4A C01S C02M C01Y -179.6(19) . . . . ?
N4A C34 C35 C36 0.2 . . . . ?
N4A C34 C35 C3B 180.0 . . . . ?
N4A C34 C38 C39 -179.7 . . . . ?
N4A C37 C3F C3E 179.5 . . . . ?
C38 C34 C35 C36 -179.6 . . . . ?
C38 C34 C35 C3B 0.2 . . . . ?
C38 C34 N4A C01S -10.3(15) . . . . ?
C38 C34 N4A C37 179.5 . . . . ?
C38 C39 C3A C3B 0.1 . . . . ?
C39 C3A C3B C35 0.2 . . . . ?
C3B C35 C36 C37 -179.9 . . . . ?
C3B C35 C36 C3C -0.2 . . . . ?
C3C C36 C37 N4A -179.8 . . . . ?
C3C C36 C37 C3F 0.0 . . . . ?
C3C C3D C3E C3F 0.0 . . . . ?
C3D C3E C3F C37 0.2 . . . . ?
C3F C37 N4A C01S 9.3(14) . . . . ?
C3F C37 N4A C34 -179.6 . . . . ?
C3G C3H C3I C3J -0.1 . . . . ?
C3G C3H C3I C3O 179.6 . . . . ?
C3G C3H C3N C3M -0.2 . . . . ?
C3G C3K C3L C3M -0.2 . . . . ?
C3H C3G N7 C1B 161.3(19) . . . . ?
C3H C3G N7 C3J -0.2 . . . . ?
C3H C3G C3K C3L 0.0 . . . . ?
C3H C3I C3J N7 -0.1 . . . . ?
C3H C3I C3J C3R 179.8 . . . . ?
C3H C3I C3O C3P -179.5 . . . . ?
C3I C3H C3N C3M 179.5 . . . . ?
C3I C3J N7 C1B -163.1(17) . . . . ?
C3I C3J N7 C3G 0.2 . . . . ?
C3I C3J C3R C3Q -0.2 . . . . ?
C3I C3O C3P C3Q -0.1 . . . . ?
C3J C3I C3O C3P 0.1 . . . . ?
N7 C1B C1C C1D -166.0(14) . . . . ?
N7 C3G C3H C3I 0.2 . . . . ?
N7 C3G C3H C3N 180.0 . . . . ?
N7 C3G C3K C3L -179.7 . . . . ?
N7 C3J C3R C3Q 179.6 . . . . ?
C3K C3G C3H C3I -179.6 . . . . ?
C3K C3G C3H C3N 0.2 . . . . ?
C3K C3G N7 C1B -18.9(19) . . . . ?
C3K C3G N7 C3J 179.5 . . . . ?
C3K C3L C3M C3N 0.2 . . . . ?
C3L C3M C3N C3H 0.0 . . . . ?
C3N C3H C3I C3J -179.8 . . . . ?
C3N C3H C3I C3O -0.2 . . . . ?
C3O C3I C3J N7 -179.8 . . . . ?
C3O C3I C3J C3R 0.1 . . . . ?
C3O C3P C3Q C3R 0.0 . . . . ?
C3P C3Q C3R C3J 0.2 . . . . ?
C3R C3J N7 C1B 17.0(17) . . . . ?
C3R C3J N7 C3G -179.6 . . . . ?
C3S C3T C3U C3V 0.0 . . . . ?
C3S C3T C3U C40 179.6 . . . . ?
C3S C3T C3Z C3Y -0.2 . . . . ?
C3S C3W C3X C3Y -0.2 . . . . ?
C3T C3S N8 C1K 171(3) . . . . ?
C3T C3S N8 C3V -0.2 . . . . ?
C3T C3S C3W C3X 0.0 . . . . ?
C3T C3U C3V N8 0.0 . . . . ?
C3T C3U C3V C43 179.7 . . . . ?
C3T C3U C40 C41 -179.5 . . . . ?
C3U C3T C3Z C3Y 179.5 . . . . ?
C3U C3V N8 C1K -173(2) . . . . ?
C3U C3V N8 C3S 0.1 . . . . ?
C3U C3V C43 C42 -0.2 . . . . ?
C3U C40 C41 C42 -0.1 . . . . ?
C3V C3U C40 C41 0.1 . . . . ?
N8 C1K C1L C1F -163.7(17) . . . . ?
N8 C3S C3T C3U 0.1 . . . . ?
N8 C3S C3T C3Z 179.9 . . . . ?
N8 C3S C3W C3X -179.7 . . . . ?
N8 C3V C43 C42 179.5 . . . . ?
C3W C3S C3T C3U -179.6 . . . . ?
C3W C3S C3T C3Z 0.2 . . . . ?
C3W C3S N8 C1K -9(3) . . . . ?
C3W C3S N8 C3V 179.5 . . . . ?
C3W C3X C3Y C3Z 0.2 . . . . ?
C3X C3Y C3Z C3T 0.0 . . . . ?
C3Z C3T C3U C3V -179.8 . . . . ?
C3Z C3T C3U C40 -0.2 . . . . ?
C40 C3U C3V N8 -179.7 . . . . ?
C40 C3U C3V C43 0.1 . . . . ?
C40 C41 C42 C43 0.0 . . . . ?
C41 C42 C43 C3V 0.2 . . . . ?
C43 C3V N8 C1K 7(2) . . . . ?
C43 C3V N8 C3S -179.6 . . . . ?

loop_
_smtbx_masks_void_nr
_smtbx_masks_void_average_x
_smtbx_masks_void_average_y
_smtbx_masks_void_average_z
_smtbx_masks_void_volume
_smtbx_masks_void_count_electrons
_smtbx_masks_void_content
1 0.000 0.131 0.750 126.2 4.2 ?
2 0.000 0.500 -0.864 1752.7 71.6 ?
3 0.000 0.869 0.250 126.2 4.2 ?
4 0.169 0.000 0.425 7.1 0.0 ?
5 0.169 0.000 0.925 7.1 0.0 ?
6 0.331 0.500 0.075 7.1 0.0 ?
7 0.331 0.500 0.575 7.1 0.0 ?
8 0.500 0.000 -0.785 1752.7 71.6 ?
9 0.500 0.369 0.250 126.2 4.2 ?
10 0.500 0.631 0.750 126.2 4.2 ?
11 0.669 0.500 0.425 7.1 0.0 ?
12 0.669 0.500 0.925 7.1 0.0 ?
13 0.831 0.000 0.075 7.1 0.0 ?
14 0.831 0.000 0.575 7.1 0.0 ?
